data_4035949
loop_
_publ_author_name
'Shen, Wangqiang'
'Yang, Le'
'Wu, Yongbo'
'Bao, Lipiao'
'Li, Ying'
'Jin, Peng'
'Fang, Hongyun'
'Xie, Yunpeng'
'Lu, Xing'

_publ_section_title
;
 Reactions between N-Heterocyclic Carbene and Lutetium-Metallofullerenes:
 High Regioselectivity Directed by Electronic Effect in Addition to Steric
 Hindrance.
;
_journal_issue 2
_journal_name_full 'The Journal of organic chemistry'
_journal_page_first 606
_journal_page_last 612
_journal_paper_doi 10.1021/acs.joc.8b02423
_journal_volume 84
_journal_year 2019
_chemical_formula_moiety 'C101 H24 Lu3 N3, C6 H14'
_chemical_formula_sum 'C107 H38 Lu3 N3 S0'
_chemical_formula_weight 1890.31
_chemical_name_common Me-NHC
_chemical_name_systematic Me-NHC
_space_group_crystal_system monoclinic
_space_group_IT_number 14
_space_group_name_Hall '-P 2ybc'
_space_group_name_H-M_alt 'P 1 21/c 1'
_atom_sites_solution_hydrogens geom
_audit_creation_method SHELXL-2014/7
_cell_angle_alpha 90.000(5)
_cell_angle_beta 90.598(5)
_cell_angle_gamma 90.000(5)
_cell_formula_units_Z 4
_cell_length_a 20.132(5)
_cell_length_b 20.735(5)
_cell_length_c 14.696(5)
_cell_measurement_reflns_used 9892
_cell_measurement_temperature 173(2)
_cell_measurement_theta_max 25.424
_cell_measurement_theta_min 2.821
_cell_volume 6134(3)
_computing_cell_refinement 'SAINT (Bruker, 2014)'
_computing_data_collection 'Apex2 (Bruker, 2014)'
_computing_data_reduction 'SAINT (Bruker, 2014)'
_computing_structure_refinement 'SHELXL-2014/7 (Sheldrick, 2014)'
_computing_structure_solution 'SHELXTL XT-2014/4 (Sheldrick, 2014)'
_diffrn_ambient_temperature 173(2)
_diffrn_detector_area_resol_mean 8.3
_diffrn_measured_fraction_theta_full 0.998
_diffrn_measured_fraction_theta_max 0.993
_diffrn_measurement_device_type 'Bruker D8 Quest'
_diffrn_measurement_method \w
_diffrn_radiation_type MoK\a
_diffrn_radiation_wavelength 0.71069
_diffrn_reflns_av_R_equivalents 0.0555
_diffrn_reflns_av_unetI/netI 0.0581
_diffrn_reflns_Laue_measured_fraction_full 0.998
_diffrn_reflns_Laue_measured_fraction_max 0.993
_diffrn_reflns_limit_h_max 24
_diffrn_reflns_limit_h_min -24
_diffrn_reflns_limit_k_max 24
_diffrn_reflns_limit_k_min -24
_diffrn_reflns_limit_l_max 13
_diffrn_reflns_limit_l_min -17
_diffrn_reflns_number 38043
_diffrn_reflns_point_group_measured_fraction_full 0.998
_diffrn_reflns_point_group_measured_fraction_max 0.993
_diffrn_reflns_theta_full 25.240
_diffrn_reflns_theta_max 25.421
_diffrn_reflns_theta_min 2.772
_diffrn_source 'fine-focus sealed tube'
_exptl_absorpt_coefficient_mu 4.859
_exptl_absorpt_correction_T_max 0.7452
_exptl_absorpt_correction_T_min 0.5256
_exptl_absorpt_correction_type multi-scan
_exptl_absorpt_process_details SADABS
_exptl_crystal_colour black
_exptl_crystal_density_diffrn 2.047
_exptl_crystal_description block
_exptl_crystal_F_000 3656
_exptl_crystal_size_max 0.15
_exptl_crystal_size_mid 0.08
_refine_diff_density_max 1.794
_refine_diff_density_min -5.001
_refine_diff_density_rms 0.189
_refine_ls_extinction_method none
_refine_ls_goodness_of_fit_ref 1.019
_refine_ls_hydrogen_treatment constr
_refine_ls_matrix_type full
_refine_ls_number_parameters 1115
_refine_ls_number_reflns 11239
_refine_ls_number_restraints 1012
_refine_ls_restrained_S_all 0.988
_refine_ls_R_factor_all 0.1017
_refine_ls_R_factor_gt 0.0631
_refine_ls_shift/su_max 0.004
_refine_ls_shift/su_mean 0.000
_refine_ls_structure_factor_coef Fsqd
_refine_ls_weighting_details 'w=1/[\s^2^(Fo^2^)+(0.0541P)^2^+122.3062P] where P=(Fo^2^+2Fc^2^)/3'
_refine_ls_weighting_scheme calc
_refine_ls_wR_factor_gt 0.1429
_refine_ls_wR_factor_ref 0.1705
_reflns_Friedel_coverage 0.000
_reflns_number_gt 7879
_reflns_number_total 11239
_reflns_threshold_expression 'I > 2\s(I)'
_cod_data_source_file jo8b02423_si_004.cif
_cod_data_source_block Me-NHC
_cod_depositor_comments
;
The following automatic conversions were performed:

data item '_exptl_absorpt_correction_type' value 'Multi-scan' was
changed to 'multi-scan' in accordance with the
/home/data/users/saulius/crontab/automatic-downloads/current/ACS/lib/dictionaries/cif_core.dic
dictionary named 'cif_core.dic' version 2.4.2 last updated on
2011-04-26.

Automatic conversion script
Id: cif_fix_values 6909 2019-04-08 15:41:33Z antanas 
;
_cod_original_sg_symbol_H-M 'P 21/c'
_cod_database_code 4035949
_shelx_shelxl_version_number 2014/7
_shelx_space_group_comment
;
The symmetry employed for this shelxl refinement is uniquely defined
by the following loop, which should always be used as a source of
symmetry information in preference to the above space-group names.
They are only intended as comments.
;
_shelx_estimated_absorpt_t_min 0.559
_shelx_estimated_absorpt_t_max 0.674

loop_
_space_group_symop_operation_xyz
'x, y, z'
'-x, y+1/2, -z+1/2'
'-x, -y, -z'
'x, -y-1/2, z-1/2'

loop_
_atom_site_label
_atom_site_type_symbol
_atom_site_fract_x
_atom_site_fract_y
_atom_site_fract_z
_atom_site_U_iso_or_equiv
_atom_site_adp_type
_atom_site_occupancy
_atom_site_site_symmetry_order
_atom_site_calc_flag
_atom_site_refinement_flags_posn
_atom_site_refinement_flags_adp
_atom_site_refinement_flags_occupancy
_atom_site_disorder_assembly
_atom_site_disorder_group
Lu1 Lu 0.32099(3) -0.10254(3) 0.43590(4) 0.03572(19) Uani 0.7255 1 d . U P A 1
Lu2 Lu 0.19867(18) 0.02283(12) 0.43283(15) 0.0266(4) Uani 0.6454 1 d . U P A 1
Lu3 Lu 0.2276(4) -0.0688(4) 0.2306(6) 0.0262(8) Uani 0.3923 1 d . U P A 1
Lu4 Lu 0.2320(5) -0.0744(5) 0.2387(7) 0.039(2) Uani 0.3345 1 d . U P A 1
Lu5 Lu 0.2125(5) 0.0226(4) 0.4377(5) 0.056(2) Uani 0.2672 1 d . U P A 1
Lu6 Lu 0.3324(3) -0.0340(3) 0.2927(5) 0.0697(17) Uani 0.1139 1 d . U P A 1
Lu7 Lu 0.2621(4) -0.1434(3) 0.3337(5) 0.0599(16) Uani 0.1016 1 d . U P A 1
Lu8 Lu 0.3079(4) 0.0055(3) 0.4510(5) 0.0684(18) Uani 0.0963 1 d . U P A 1
Lu9 Lu 0.2211(6) -0.1456(5) 0.3756(9) 0.067(3) Uani 0.0963 1 d . U P A 1
Lu10 Lu 0.1665(3) 0.0061(3) 0.3464(4) 0.0477(14) Uani 0.0888 1 d . U P A 1
Lu11 Lu 0.1966(10) -0.1350(8) 0.3471(12) 0.063(4) Uani 0.0585 1 d . U P A 1
Lu12 Lu 0.3487(10) -0.0625(11) 0.3431(17) 0.065(4) Uani 0.0337 1 d . U P A 1
Lu13 Lu 0.3378(17) -0.0001(19) 0.345(3) 0.073(6) Uani 0.0202 1 d . U P A 1
Lu14 Lu 0.181(2) -0.0993(18) 0.288(3) 0.055(5) Uani 0.0155 1 d . U P A 1
Lu15 Lu 0.312(3) -0.086(3) 0.263(4) 0.055(5) Uani 0.0103 1 d . U P A 1
N1A N 0.2485(4) -0.0520(3) 0.3690(5) 0.0222(16) Uani 1 1 d . . . A 1
C1A C 0.1680(7) 0.1261(6) 0.5113(9) 0.0565(16) Uani 1 1 d . U . B 2
C2A C 0.2106(6) 0.0820(5) 0.5762(7) 0.039(3) Uani 1 1 d . U . B 2
C3A C 0.1888(6) 0.0224(5) 0.6140(7) 0.036(2) Uani 1 1 d . U . B 2
C4A C 0.1290(5) -0.0104(6) 0.5830(7) 0.037(2) Uani 1 1 d . U . B 2
C5A C 0.0916(5) 0.0214(5) 0.5112(7) 0.033(2) Uani 1 1 d . U . B 2
C6A C 0.1089(5) 0.0842(5) 0.4727(7) 0.030(2) Uani 1 1 d . U . B 2
C7A C 0.0933(6) 0.0788(5) 0.3779(7) 0.037(2) Uani 1 1 d . U . B 2
C8A C 0.1361(6) 0.1050(5) 0.3066(8) 0.038(2) Uani 1 1 d . U . B 2
C9A C 0.1933(6) 0.1355(4) 0.3355(7) 0.033(2) Uani 1 1 d . U . B 2
C10A C 0.2142(5) 0.1407(5) 0.4290(7) 0.033(2) Uani 1 1 d . U . B 2
C11A C 0.2855(6) 0.1357(5) 0.4306(8) 0.040(3) Uani 1 1 d . U . B 2
C12A C 0.3222(6) 0.1043(5) 0.5023(8) 0.042(3) Uani 1 1 d . U . B 2
C13A C 0.2846(6) 0.0770(5) 0.5727(7) 0.038(2) Uani 1 1 d . U . B 2
C14A C 0.3030(6) 0.0173(6) 0.6155(8) 0.048(3) Uani 1 1 d . U . B 2
C15A C 0.2446(7) -0.0174(6) 0.6390(7) 0.044(3) Uani 1 1 d . U . B 2
C17A C 0.1854(8) -0.1159(6) 0.6136(8) 0.055(3) Uani 1 1 d . U . B 2
C16A C 0.2466(7) -0.0854(6) 0.6378(7) 0.048(3) Uani 1 1 d . U . B 2
C18A C 0.1280(7) -0.0796(6) 0.5851(8) 0.050(3) Uani 1 1 d . U . B 2
C20A C 0.0626(6) -0.0858(6) 0.4446(9) 0.049(3) Uani 1 1 d . U . B 2
C19A C 0.0924(6) -0.1160(5) 0.5187(8) 0.045(3) Uani 1 1 d . U . B 2
C21A C 0.0608(5) -0.0175(6) 0.4437(8) 0.039(3) Uani 1 1 d . U . B 2
C22A C 0.0618(5) 0.0183(5) 0.3584(8) 0.037(2) Uani 1 1 d . U . B 2
C23A C 0.0622(5) -0.0169(5) 0.2761(8) 0.037(2) Uani 1 1 d . U . B 2
C24A C 0.0990(6) 0.0134(6) 0.2022(8) 0.045(3) Uani 1 1 d . U . B 2
C25A C 0.1326(6) 0.0705(5) 0.2200(7) 0.039(3) Uani 1 1 d . U . B 2
C26A C 0.1955(6) 0.0706(5) 0.1635(7) 0.038(2) Uani 1 1 d . U . B 2
C27A C 0.2531(6) 0.0990(5) 0.1963(7) 0.0383(18) Uani 1 1 d . U . B 2
C28A C 0.2518(6) 0.1321(5) 0.2793(7) 0.0372(18) Uani 1 1 d . U . B 2
C29A C 0.3089(6) 0.1327(5) 0.3398(8) 0.0367(18) Uani 1 1 d . U . B 2
C30A C 0.3686(5) 0.0996(5) 0.3132(8) 0.0379(18) Uani 1 1 d . U . B 2
C31A C 0.4073(5) 0.0719(5) 0.3872(8) 0.0413(19) Uani 1 1 d . U . B 2
C32A C 0.3841(6) 0.0742(5) 0.4786(8) 0.042(2) Uani 1 1 d . U . B 2
C33A C 0.4031(5) 0.0153(6) 0.5230(8) 0.043(3) Uani 1 1 d . U . B 2
C34A C 0.3643(7) -0.0139(6) 0.5886(8) 0.049(3) Uani 1 1 d . U . B 2
C35A C 0.3649(7) -0.0851(7) 0.5949(8) 0.053(3) Uani 1 1 d . U . B 2
C36A C 0.3065(7) -0.1184(6) 0.6159(8) 0.054(3) Uani 1 1 d . U . B 2
C37A C 0.3070(7) -0.1788(6) 0.5697(8) 0.052(3) Uani 1 1 d . U . B 2
C38A C 0.2457(8) -0.2064(6) 0.5382(9) 0.057(3) Uani 1 1 d . U . B 2
C39A C 0.1854(7) -0.1747(6) 0.5670(9) 0.056(3) Uani 1 1 d . U . B 2
C40A C 0.1281(7) -0.1769(5) 0.5061(9) 0.052(3) Uani 1 1 d . U . B 2
C41A C 0.1305(6) -0.2080(5) 0.4200(9) 0.048(3) Uani 1 1 d . U . B 2
C42A C 0.0930(6) -0.1788(6) 0.3470(10) 0.050(3) Uani 1 1 d . U . B 2
C43A C 0.0586(5) -0.1197(6) 0.3592(9) 0.046(3) Uani 1 1 d . U . B 2
C44A C 0.0602(6) -0.0835(6) 0.2763(9) 0.045(3) Uani 1 1 d . U . B 2
C45A C 0.0952(7) -0.1220(6) 0.2086(10) 0.0565(16) Uani 1 1 d . U . B 2
C46A C 0.1343(6) -0.0941(6) 0.1374(8) 0.050(3) Uani 1 1 d . U . B 2
C47A C 0.1330(6) -0.0240(6) 0.1366(8) 0.044(3) Uani 1 1 d . U . B 2
C48A C 0.1922(7) 0.0105(6) 0.1108(7) 0.047(3) Uani 1 1 d . U . B 2
C49A C 0.2521(6) -0.0211(5) 0.0876(7) 0.041(3) Uani 1 1 d . U . B 2
C50A C 0.3128(6) 0.0086(6) 0.1195(7) 0.043(3) Uani 1 1 d . U . B 2
C51A C 0.3136(6) 0.0681(5) 0.1682(8) 0.043(3) Uani 1 1 d . U . B 2
C52A C 0.3697(6) 0.0691(5) 0.2275(8) 0.047(3) Uani 1 1 d . U . B 2
C53A C 0.4072(6) 0.0096(6) 0.2148(8) 0.045(3) Uani 1 1 d . U . B 2
C54A C 0.4404(6) -0.0210(6) 0.2886(9) 0.049(3) Uani 1 1 d . U . B 2
C55A C 0.4407(5) 0.0124(6) 0.3736(9) 0.043(3) Uani 1 1 d . U . B 2
C56A C 0.4401(6) -0.0232(6) 0.4584(10) 0.054(3) Uani 1 1 d . U . B 2
C57A C 0.4403(6) -0.0920(6) 0.4601(9) 0.049(3) Uani 1 1 d . U . B 2
C58A C 0.4064(7) -0.1236(7) 0.5370(10) 0.062(3) Uani 1 1 d . U . B 2
C59A C 0.3705(8) -0.1829(6) 0.5206(9) 0.059(3) Uani 1 1 d . U . B 2
C60A C 0.3653(7) -0.2135(6) 0.4289(9) 0.055(3) Uani 1 1 d . U . B 2
C61A C 0.3047(7) -0.2421(5) 0.4023(9) 0.049(3) Uani 1 1 d . U . B 2
C62A C 0.2471(8) -0.2410(5) 0.4564(10) 0.058(3) Uani 1 1 d . U . B 2
C63A C 0.1893(7) -0.2414(5) 0.3956(10) 0.055(3) Uani 1 1 d . U . B 2
C64A C 0.2130(6) -0.2436(5) 0.3038(9) 0.049(3) Uani 1 1 d . U . B 2
C65A C 0.1776(7) -0.2113(5) 0.2330(9) 0.049(3) Uani 1 1 d . U . B 2
C66A C 0.1150(6) -0.1808(6) 0.2558(9) 0.052(3) Uani 1 1 d . U . B 2
C67A C 0.2132(6) -0.1825(6) 0.1610(8) 0.046(3) Uani 1 1 d . U . B 2
C68A C 0.1924(7) -0.1284(6) 0.1096(8) 0.049(3) Uani 1 1 d . U . B 2
C69A C 0.2526(7) -0.0908(6) 0.0830(8) 0.048(3) Uani 1 1 d . U . B 2
C70A C 0.3088(6) -0.1251(6) 0.1204(7) 0.042(3) Uani 1 1 d . U . B 2
C71A C 0.3693(6) -0.0955(6) 0.1528(7) 0.042(3) Uani 1 1 d . U . B 2
C72A C 0.3715(6) -0.0267(6) 0.1477(7) 0.040(3) Uani 1 1 d . U . B 2
C73A C 0.4059(6) -0.1248(5) 0.2249(7) 0.039(2) Uani 1 1 d . U . B 2
C74A C 0.4416(5) -0.0885(6) 0.2895(8) 0.043(3) Uani 1 1 d . U . B 2
C75A C 0.4409(6) -0.1256(6) 0.3763(9) 0.054(3) Uani 1 1 d . U . B 2
C76A C 0.4043(6) -0.1834(6) 0.3592(9) 0.049(3) Uani 1 1 d . U . B 2
C77A C 0.3815(6) -0.1844(5) 0.2667(8) 0.046(3) Uani 1 1 d . U . B 2
C78A C 0.3222(7) -0.2125(6) 0.2398(10) 0.0565(16) Uani 1 1 d . U . B 2
C79A C 0.2829(6) -0.2441(5) 0.3078(9) 0.049(3) Uani 1 1 d . U . B 2
C80A C 0.2864(6) -0.1816(5) 0.1654(8) 0.045(3) Uani 1 1 d . U . B 2
N1 N 0.0802(4) 0.2687(4) 0.6009(5) 0.0303(19) Uani 1 1 d . . . C 3
C1 C -0.1286(8) 0.4525(9) 0.6491(10) 0.084(5) Uani 1 1 d . U . C 3
H1A H -0.1214 0.4764 0.7042 0.126 Uiso 1 1 calc R U . C 3
H1B H -0.1705 0.4305 0.6519 0.126 Uiso 1 1 calc R U . C 3
H1C H -0.1290 0.4816 0.5982 0.126 Uiso 1 1 calc R U . C 3
N2 N 0.1784(4) 0.2273(4) 0.6146(5) 0.0284(18) Uani 1 1 d . . . C 3
C3 C -0.0365(6) 0.4026(6) 0.5570(8) 0.047(3) Uani 1 1 d . U . C 3
H3 H -0.0457 0.4327 0.5117 0.056 Uiso 1 1 calc R U . C 3
C4 C 0.0132(6) 0.3573(5) 0.5436(7) 0.038(2) Uani 1 1 d . U . C 3
C5 C 0.0534(6) 0.3587(6) 0.4563(8) 0.050(3) Uani 1 1 d . U . C 3
H5A H 0.0999 0.3595 0.4712 0.075 Uiso 1 1 calc R U . C 3
H5B H 0.0420 0.3966 0.4219 0.075 Uiso 1 1 calc R U . C 3
H5C H 0.0435 0.3210 0.4208 0.075 Uiso 1 1 calc R U . C 3
C6 C 0.0268(5) 0.3147(5) 0.6136(7) 0.031(2) Uani 1 1 d . U . C 3
C7 C -0.0057(5) 0.3160(5) 0.6965(7) 0.035(2) Uani 1 1 d . U . C 3
C8 C 0.0137(6) 0.2730(5) 0.7752(7) 0.040(3) Uani 1 1 d . U . C 3
H8A H -0.0195 0.2757 0.8215 0.060 Uiso 1 1 calc R U . C 3
H8B H 0.0557 0.2868 0.7999 0.060 Uiso 1 1 calc R U . C 3
H8C H 0.0172 0.2293 0.7544 0.060 Uiso 1 1 calc R U . C 3
C9 C -0.0561(5) 0.3613(5) 0.7060(7) 0.037(2) Uani 1 1 d . U . C 3
H9 H -0.0789 0.3630 0.7606 0.045 Uiso 1 1 calc R U . C 3
C10 C 0.0799(5) 0.2123(5) 0.5503(7) 0.032(2) Uani 1 1 d . U . C 3
H10 H 0.0442 0.1957 0.5173 0.039 Uiso 1 1 calc R U . C 3
C11 C 0.1416(5) 0.1858(4) 0.5578(6) 0.027(2) Uani 1 1 d . U . C 3
C12 C 0.1394(5) 0.2749(5) 0.6396(7) 0.030(2) Uani 1 1 d . . . C 3
H12 H 0.1517 0.3082 0.6788 0.036 Uiso 1 1 calc R U . C 3
C13 C 0.2460(5) 0.2219(4) 0.6478(7) 0.029(2) Uani 1 1 d . U . C 3
C14 C 0.2962(5) 0.2545(5) 0.6017(7) 0.033(2) Uani 1 1 d . U . C 3
C15 C 0.2833(6) 0.2901(5) 0.5155(8) 0.043(3) Uani 1 1 d . U . C 3
H15A H 0.3154 0.2776 0.4711 0.064 Uiso 1 1 calc R U . C 3
H15B H 0.2867 0.3356 0.5266 0.064 Uiso 1 1 calc R U . C 3
H15C H 0.2395 0.2801 0.4934 0.064 Uiso 1 1 calc R U . C 3
C16 C 0.3591(5) 0.2538(5) 0.6415(7) 0.037(2) Uani 1 1 d . U . C 3
H16 H 0.3935 0.2745 0.6116 0.044 Uiso 1 1 calc R U . C 3
C17 C 0.3727(6) 0.2238(6) 0.7231(8) 0.042(3) Uani 1 1 d . U . C 3
C18 C 0.4411(6) 0.2275(7) 0.7655(9) 0.057(3) Uani 1 1 d . U . C 3
H18A H 0.4374 0.2358 0.8295 0.086 Uiso 1 1 calc R U . C 3
H18B H 0.4657 0.2617 0.7375 0.086 Uiso 1 1 calc R U . C 3
H18C H 0.4639 0.1873 0.7564 0.086 Uiso 1 1 calc R U . C 3
C19 C 0.3210(6) 0.1909(5) 0.7661(7) 0.040(3) Uani 1 1 d D U . C 3
H19 H 0.3298 0.1687 0.8199 0.048 Uiso 1 1 calc R U . C 3
C20 C 0.2566(5) 0.1904(5) 0.7303(7) 0.034(2) Uani 1 1 d . U . C 3
C21 C 0.2019(7) 0.1584(6) 0.7817(8) 0.050(3) Uani 1 1 d . U . C 3
H21A H 0.1804 0.1272 0.7432 0.075 Uiso 1 1 calc R U . C 3
H21B H 0.1702 0.1903 0.8002 0.075 Uiso 1 1 calc R U . C 3
H21C H 0.2201 0.1373 0.8344 0.075 Uiso 1 1 calc R U . C 3
C2 C -0.0734(6) 0.4037(6) 0.6377(8) 0.050(3) Uani 1 1 d . U . C 3
C2B C 0.6479(9) 0.0513(7) 0.1302(10) 0.078(4) Uani 1 1 d D U . D 4
H2BA H 0.6752 0.0801 0.1667 0.093 Uiso 1 1 calc R U . D 4
H2BB H 0.6503 0.0656 0.0675 0.093 Uiso 1 1 calc R U . D 4
C1B C 0.6656(7) -0.0568(6) 0.0667(8) 0.0565(16) Uani 1 1 d D U . D 4
H1B1 H 0.6866 -0.0971 0.0812 0.085 Uiso 1 1 calc R U . D 4
H1B2 H 0.6188 -0.0634 0.0576 0.085 Uiso 1 1 calc R U . D 4
H1B3 H 0.6845 -0.0395 0.0121 0.085 Uiso 1 1 calc R U . D 4
C6B C 0.6756(11) -0.0144(8) 0.1367(10) 0.090(5) Uani 1 1 d D U . D 4
H6B1 H 0.7232 -0.0103 0.1459 0.108 Uiso 1 1 calc R U . D 4
H6B2 H 0.6579 -0.0341 0.1912 0.108 Uiso 1 1 calc R U . D 4
C3B C 0.5807(8) 0.0565(9) 0.1596(12) 0.081(4) Uani 1 1 d . U . D 4
H3BA H 0.5782 0.0391 0.2207 0.097 Uiso 1 1 calc R U . D 4
H3BB H 0.5534 0.0293 0.1206 0.097 Uiso 1 1 calc R U . D 4
C4B C 0.5511(9) 0.1222(8) 0.1600(11) 0.085(5) Uani 1 1 d D U . D 4
H4B1 H 0.5107 0.1218 0.1954 0.102 Uiso 1 1 calc R U . D 4
H4B2 H 0.5819 0.1520 0.1888 0.102 Uiso 1 1 calc R U . D 4
C5B C 0.5367(11) 0.1433(9) 0.0721(12) 0.106(7) Uani 1 1 d D U . D 4
H5B1 H 0.5770 0.1464 0.0381 0.159 Uiso 1 1 calc R U . D 4
H5B2 H 0.5158 0.1849 0.0746 0.159 Uiso 1 1 calc R U . D 4
H5B3 H 0.5072 0.1132 0.0428 0.159 Uiso 1 1 calc R U . D 4

loop_
_atom_site_aniso_label
_atom_site_aniso_U_11
_atom_site_aniso_U_22
_atom_site_aniso_U_33
_atom_site_aniso_U_23
_atom_site_aniso_U_13
_atom_site_aniso_U_12
Lu1 0.0408(4) 0.0355(3) 0.0308(3) 0.0050(3) -0.0045(3) 0.0172(3)
Lu2 0.0316(11) 0.0211(6) 0.0273(6) -0.0056(4) 0.0055(5) 0.0060(5)
Lu3 0.0369(15) 0.0255(13) 0.0160(14) -0.0020(9) -0.0073(12) 0.0024(18)
Lu4 0.062(3) 0.035(2) 0.018(2) -0.012(2) -0.0102(14) 0.0240(15)
Lu5 0.042(4) 0.047(2) 0.079(3) -0.036(2) 0.010(2) 0.0138(17)
Lu6 0.059(4) 0.074(4) 0.077(4) -0.004(3) 0.037(3) -0.013(3)
Lu7 0.083(4) 0.028(3) 0.069(4) -0.016(3) 0.018(3) -0.005(3)
Lu8 0.068(4) 0.060(4) 0.077(4) -0.031(3) -0.014(3) -0.005(3)
Lu9 0.083(7) 0.027(3) 0.091(7) 0.009(4) 0.017(5) -0.011(4)
Lu10 0.042(3) 0.052(3) 0.048(3) -0.004(3) -0.007(3) 0.012(3)
Lu11 0.090(10) 0.035(7) 0.064(8) -0.015(6) 0.013(7) -0.034(7)
Lu12 0.055(8) 0.066(8) 0.076(9) -0.010(8) 0.009(8) 0.002(7)
Lu13 0.057(10) 0.079(11) 0.082(11) -0.022(11) 0.015(10) -0.019(10)
Lu14 0.075(9) 0.034(8) 0.057(9) -0.008(8) 0.003(9) -0.009(9)
Lu15 0.064(9) 0.046(9) 0.055(9) -0.017(9) 0.013(9) 0.005(9)
N1A 0.026(4) 0.021(4) 0.020(4) 0.000(3) 0.006(3) -0.001(3)
C1A 0.062(4) 0.045(3) 0.063(4) -0.019(3) 0.000(3) 0.002(3)
C2A 0.056(7) 0.038(5) 0.022(5) -0.014(4) -0.009(5) 0.008(5)
C3A 0.053(6) 0.032(5) 0.022(5) -0.003(4) 0.003(4) 0.002(5)
C4A 0.037(6) 0.054(6) 0.021(5) -0.005(4) 0.020(4) -0.003(5)
C5A 0.027(5) 0.026(5) 0.045(6) -0.005(4) 0.019(4) 0.000(4)
C6A 0.029(5) 0.027(5) 0.036(5) -0.011(4) -0.001(4) 0.010(4)
C7A 0.048(6) 0.026(5) 0.038(6) -0.015(4) -0.005(5) 0.007(5)
C8A 0.044(6) 0.028(5) 0.042(6) 0.011(4) 0.001(5) 0.020(5)
C9A 0.050(6) 0.009(4) 0.040(5) 0.003(4) -0.004(5) 0.010(4)
C10A 0.037(6) 0.028(5) 0.033(5) -0.013(4) -0.001(4) 0.003(4)
C11A 0.051(6) 0.024(5) 0.047(6) -0.015(4) 0.005(5) -0.004(5)
C12A 0.045(6) 0.027(5) 0.052(6) -0.016(5) -0.015(5) 0.001(5)
C13A 0.039(6) 0.039(6) 0.037(6) -0.021(5) -0.010(5) 0.002(5)
C14A 0.044(6) 0.062(7) 0.037(6) -0.025(5) -0.023(5) 0.019(6)
C15A 0.069(7) 0.047(6) 0.016(5) 0.003(4) 0.004(5) 0.009(6)
C17A 0.088(9) 0.042(6) 0.034(6) 0.025(5) 0.023(6) 0.008(6)
C16A 0.082(8) 0.043(6) 0.019(5) 0.009(4) 0.004(5) 0.012(6)
C18A 0.059(7) 0.048(6) 0.042(6) 0.020(5) 0.025(6) 0.001(6)
C20A 0.036(6) 0.040(6) 0.072(8) -0.004(6) 0.010(6) -0.026(5)
C19A 0.056(7) 0.028(5) 0.051(6) -0.003(5) 0.040(6) -0.011(5)
C21A 0.021(5) 0.047(6) 0.050(6) -0.010(5) 0.017(5) 0.003(5)
C22A 0.026(5) 0.028(5) 0.058(6) -0.018(5) 0.003(5) 0.001(4)
C23A 0.025(5) 0.037(5) 0.048(6) -0.017(5) -0.009(4) -0.005(4)
C24A 0.041(6) 0.046(6) 0.048(6) -0.012(5) -0.013(5) 0.009(5)
C25A 0.046(6) 0.037(5) 0.032(5) 0.008(4) -0.016(5) 0.025(5)
C26A 0.059(5) 0.029(4) 0.028(4) 0.013(3) 0.000(4) 0.014(4)
C27A 0.055(4) 0.024(3) 0.036(4) 0.019(3) 0.008(4) 0.008(3)
C28A 0.053(4) 0.017(3) 0.042(4) 0.013(3) 0.010(3) 0.004(3)
C29A 0.046(4) 0.018(3) 0.046(4) 0.002(3) 0.012(3) -0.006(3)
C30A 0.037(4) 0.023(3) 0.054(4) -0.003(3) 0.014(3) -0.015(3)
C31A 0.034(4) 0.034(4) 0.057(4) -0.011(4) 0.007(4) -0.015(3)
C32A 0.036(4) 0.037(4) 0.054(5) -0.015(4) 0.000(4) -0.017(4)
C33A 0.026(5) 0.051(6) 0.052(6) -0.031(5) -0.018(5) 0.007(5)
C34A 0.058(7) 0.052(7) 0.038(6) -0.015(5) -0.034(5) 0.012(6)
C35A 0.059(7) 0.061(7) 0.037(6) 0.007(5) -0.030(6) 0.009(6)
C36A 0.078(8) 0.055(7) 0.030(6) 0.013(5) 0.007(6) 0.025(6)
C37A 0.084(8) 0.041(6) 0.032(6) 0.018(5) -0.003(6) 0.024(6)
C38A 0.088(9) 0.027(5) 0.056(7) 0.026(5) 0.014(7) 0.013(6)
C39A 0.080(8) 0.037(6) 0.052(7) 0.033(5) 0.029(6) 0.013(6)
C40A 0.062(7) 0.031(5) 0.065(7) 0.018(5) 0.035(6) -0.008(5)
C41A 0.055(7) 0.023(5) 0.066(7) 0.001(5) 0.022(6) -0.017(5)
C42A 0.034(6) 0.038(6) 0.079(8) -0.019(6) 0.011(6) -0.023(5)
C43A 0.025(5) 0.047(6) 0.067(7) -0.013(6) 0.008(5) -0.012(5)
C44A 0.034(6) 0.041(6) 0.059(7) -0.022(5) -0.003(5) -0.010(5)
C45A 0.062(4) 0.045(3) 0.063(4) -0.019(3) 0.000(3) 0.002(3)
C46A 0.052(7) 0.053(7) 0.044(6) -0.012(5) -0.014(5) 0.005(6)
C47A 0.042(6) 0.054(7) 0.036(6) 0.006(5) -0.018(5) -0.001(5)
C48A 0.067(7) 0.053(7) 0.023(5) 0.004(5) -0.004(5) 0.023(6)
C49A 0.066(7) 0.042(6) 0.017(5) 0.005(4) -0.001(5) 0.008(5)
C50A 0.063(7) 0.051(6) 0.014(5) 0.010(4) 0.014(5) 0.003(6)
C51A 0.057(7) 0.035(5) 0.039(6) 0.021(5) 0.016(5) 0.009(5)
C52A 0.057(7) 0.035(6) 0.049(6) 0.003(5) 0.029(6) 0.007(5)
C53A 0.040(6) 0.040(6) 0.056(7) 0.001(5) 0.032(5) -0.002(5)
C54A 0.026(5) 0.056(7) 0.065(7) -0.015(6) 0.016(5) -0.004(5)
C55A 0.016(5) 0.048(6) 0.066(7) -0.015(6) -0.001(5) -0.004(5)
C56A 0.024(5) 0.059(7) 0.078(8) -0.034(6) -0.016(5) 0.012(5)
C57A 0.033(6) 0.049(6) 0.066(7) -0.014(6) -0.018(5) 0.022(5)
C58A 0.070(8) 0.055(7) 0.060(8) -0.004(6) -0.017(7) 0.029(7)
C59A 0.080(9) 0.041(6) 0.055(7) 0.015(6) -0.009(6) 0.026(6)
C60A 0.073(8) 0.033(6) 0.060(7) 0.013(5) 0.009(6) 0.041(6)
C61A 0.077(8) 0.016(5) 0.055(7) 0.002(5) -0.006(6) 0.018(5)
C62A 0.084(9) 0.022(5) 0.068(8) 0.022(5) 0.020(7) 0.021(6)
C63A 0.061(7) 0.016(5) 0.089(9) 0.010(5) 0.032(7) -0.002(5)
C64A 0.053(7) 0.016(5) 0.077(8) -0.018(5) 0.016(6) -0.008(5)
C65A 0.063(7) 0.020(5) 0.063(7) -0.019(5) -0.009(6) -0.006(5)
C66A 0.048(7) 0.041(6) 0.068(7) -0.020(6) 0.013(6) -0.018(5)
C67A 0.056(7) 0.040(6) 0.043(6) -0.026(5) -0.002(5) 0.006(5)
C68A 0.059(7) 0.051(7) 0.037(6) -0.017(5) -0.013(5) 0.005(6)
C69A 0.061(7) 0.052(6) 0.029(5) -0.010(5) 0.001(5) 0.018(6)
C70A 0.055(7) 0.044(6) 0.026(5) -0.011(4) 0.005(5) 0.015(5)
C71A 0.049(6) 0.046(6) 0.033(5) -0.020(5) 0.020(5) -0.004(5)
C72A 0.040(6) 0.050(6) 0.031(5) 0.003(5) 0.024(5) 0.005(5)
C73A 0.043(6) 0.037(5) 0.038(6) -0.005(5) 0.018(5) 0.006(5)
C74A 0.021(5) 0.053(6) 0.053(6) -0.016(5) 0.011(5) 0.012(5)
C75A 0.037(6) 0.057(7) 0.067(7) -0.026(6) -0.013(6) 0.015(6)
C76A 0.045(6) 0.037(6) 0.064(7) -0.006(5) -0.003(6) 0.034(5)
C77A 0.057(7) 0.030(5) 0.050(6) -0.008(5) 0.008(6) 0.020(5)
C78A 0.062(4) 0.045(3) 0.063(4) -0.019(3) 0.000(3) 0.002(3)
C79A 0.056(7) 0.016(5) 0.074(8) -0.012(5) 0.019(6) 0.001(5)
C80A 0.061(7) 0.035(6) 0.038(6) -0.022(5) 0.009(5) 0.003(5)
N1 0.032(5) 0.028(4) 0.031(5) -0.015(4) -0.001(4) -0.002(4)
C1 0.089(12) 0.107(13) 0.055(9) -0.004(9) 0.005(8) 0.064(10)
N2 0.031(5) 0.024(4) 0.030(4) -0.008(3) 0.003(4) -0.001(4)
C3 0.058(7) 0.049(6) 0.033(6) -0.001(5) -0.004(5) 0.020(6)
C4 0.047(6) 0.038(6) 0.030(5) -0.013(4) 0.000(5) 0.005(5)
C5 0.053(8) 0.060(8) 0.038(6) -0.004(6) 0.005(6) 0.010(6)
C6 0.033(5) 0.024(5) 0.037(5) -0.015(4) 0.001(4) -0.001(4)
C7 0.035(6) 0.033(5) 0.036(5) -0.015(4) 0.003(5) -0.006(4)
C8 0.044(7) 0.033(6) 0.043(6) -0.001(5) 0.004(5) -0.011(5)
C9 0.038(6) 0.046(6) 0.027(5) -0.014(5) 0.005(5) 0.001(5)
C10 0.039(6) 0.026(5) 0.032(5) -0.008(4) 0.004(4) 0.002(4)
C11 0.032(5) 0.023(5) 0.025(5) -0.002(4) 0.002(4) -0.002(4)
C12 0.032(6) 0.028(5) 0.029(5) -0.015(4) 0.007(4) 0.002(4)
C13 0.032(5) 0.020(4) 0.033(5) -0.012(4) -0.004(4) 0.003(4)
C14 0.044(6) 0.021(5) 0.033(5) -0.014(4) 0.002(5) -0.005(4)
C15 0.050(7) 0.033(6) 0.046(7) -0.015(5) 0.006(5) -0.002(5)
C16 0.033(6) 0.037(6) 0.041(6) -0.012(5) 0.011(5) 0.001(5)
C17 0.035(6) 0.043(6) 0.047(6) -0.014(5) -0.006(5) 0.014(5)
C18 0.041(7) 0.071(9) 0.060(8) -0.004(7) -0.004(6) 0.017(7)
C19 0.048(7) 0.038(6) 0.034(6) -0.008(5) -0.006(5) 0.007(5)
C20 0.043(6) 0.028(5) 0.031(5) -0.007(4) -0.003(5) -0.001(4)
C21 0.065(8) 0.055(7) 0.030(6) -0.003(5) 0.015(6) -0.008(6)
C2 0.043(6) 0.062(7) 0.044(6) -0.014(6) 0.002(5) 0.018(6)
C2B 0.098(11) 0.082(10) 0.053(8) -0.010(7) 0.017(8) -0.021(9)
C1B 0.062(4) 0.045(3) 0.063(4) -0.019(3) 0.000(3) 0.002(3)
C6B 0.131(14) 0.088(11) 0.050(8) -0.002(8) -0.009(9) -0.006(11)
C3B 0.077(10) 0.093(11) 0.074(9) -0.017(8) 0.009(8) -0.011(9)
C4B 0.088(11) 0.076(10) 0.091(11) -0.020(9) 0.017(9) -0.030(9)
C5B 0.155(19) 0.083(13) 0.081(13) 0.021(10) 0.016(13) -0.006(13)

loop_
_atom_type_symbol
_atom_type_description
_atom_type_scat_dispersion_real
_atom_type_scat_dispersion_imag
_atom_type_scat_source
C C 0.0033 0.0016 'International Tables Vol C Tables 4.2.6.8 and 6.1.1.4'
H H 0.0000 0.0000 'International Tables Vol C Tables 4.2.6.8 and 6.1.1.4'
N N 0.0061 0.0033 'International Tables Vol C Tables 4.2.6.8 and 6.1.1.4'
S S 0.1246 0.1234 'International Tables Vol C Tables 4.2.6.8 and 6.1.1.4'
Lu Lu -0.4720 5.8584 'International Tables Vol C Tables 4.2.6.8 and 6.1.1.4'

loop_
_geom_angle_atom_site_label_1
_geom_angle_atom_site_label_2
_geom_angle_atom_site_label_3
_geom_angle
Lu12 Lu1 N1A 66.4(8)
Lu12 Lu1 Lu7 79.0(8)
N1A Lu1 Lu7 57.5(3)
Lu12 Lu1 Lu8 68.5(7)
N1A Lu1 Lu8 57.1(3)
Lu7 Lu1 Lu8 114.0(2)
Lu12 Lu1 Lu9 99.7(8)
N1A Lu1 Lu9 54.0(3)
Lu7 Lu1 Lu9 26.0(3)
Lu8 Lu1 Lu9 108.1(3)
Lu12 Lu1 Lu13 28.3(11)
N1A Lu1 Lu13 54.2(9)
Lu7 Lu1 Lu13 92.3(9)
Lu8 Lu1 Lu13 40.4(9)
Lu9 Lu1 Lu13 103.8(9)
Lu12 Lu1 Lu6 14.3(8)
N1A Lu1 Lu6 52.2(3)
Lu7 Lu1 Lu6 71.8(2)
Lu8 Lu1 Lu6 62.7(3)
Lu9 Lu1 Lu6 89.1(3)
Lu13 Lu1 Lu6 23.8(9)
Lu12 Lu1 Lu15 32.6(15)
N1A Lu1 Lu15 54.0(13)
Lu7 Lu1 Lu15 46.3(14)
Lu8 Lu1 Lu15 87.4(12)
Lu9 Lu1 Lu15 68.4(14)
Lu13 Lu1 Lu15 51.2(16)
Lu6 Lu1 Lu15 27.7(13)
Lu12 Lu1 Lu11 92.4(8)
N1A Lu1 Lu11 44.8(4)
Lu7 Lu1 Lu11 25.4(4)
Lu8 Lu1 Lu11 100.0(4)
Lu9 Lu1 Lu11 9.4(5)
Lu13 Lu1 Lu11 94.5(9)
Lu6 Lu1 Lu11 80.9(4)
Lu15 Lu1 Lu11 62.3(14)
Lu12 Lu1 Lu5 81.3(7)
N1A Lu1 Lu5 32.2(2)
Lu7 Lu1 Lu5 87.5(2)
Lu8 Lu1 Lu5 33.7(2)
Lu9 Lu1 Lu5 75.3(3)
Lu13 Lu1 Lu5 56.7(8)
Lu6 Lu1 Lu5 69.1(2)
Lu15 Lu1 Lu5 82.3(12)
Lu11 Lu1 Lu5 68.1(4)
Lu12 Lu1 Lu4 54.0(8)
N1A Lu1 Lu4 31.1(3)
Lu7 Lu1 Lu4 34.4(2)
Lu8 Lu1 Lu4 81.7(2)
Lu9 Lu1 Lu4 46.8(3)
Lu13 Lu1 Lu4 59.1(9)
Lu6 Lu1 Lu4 42.4(2)
Lu15 Lu1 Lu4 27.6(14)
Lu11 Lu1 Lu4 38.6(4)
Lu5 Lu1 Lu4 63.1(2)
Lu12 Lu1 Lu14 76.3(10)
N1A Lu1 Lu14 30.0(6)
Lu7 Lu1 Lu14 28.7(6)
Lu8 Lu1 Lu14 87.1(6)
Lu9 Lu1 Lu14 27.0(7)
Lu13 Lu1 Lu14 76.8(11)
Lu6 Lu1 Lu14 64.0(7)
Lu15 Lu1 Lu14 49.0(16)
Lu11 Lu1 Lu14 17.7(7)
Lu5 Lu1 Lu14 58.8(6)
Lu4 Lu1 Lu14 22.5(7)
Lu10 Lu2 N1A 69.0(3)
Lu10 Lu2 Lu8 119.4(3)
N1A Lu2 Lu8 57.1(3)
Lu10 Lu2 Lu13 89.8(8)
N1A Lu2 Lu13 42.5(7)
Lu8 Lu2 Lu13 31.1(8)
Lu10 Lu2 Lu14 38.8(8)
N1A Lu2 Lu14 35.8(8)
Lu8 Lu2 Lu14 92.9(8)
Lu13 Lu2 Lu14 73.2(10)
Lu10 Lu2 Lu11 57.5(4)
N1A Lu2 Lu11 31.2(4)
Lu8 Lu2 Lu11 84.3(4)
Lu13 Lu2 Lu11 73.6(8)
Lu14 Lu2 Lu11 19.6(8)
Lu10 Lu2 Lu4 41.8(3)
N1A Lu2 Lu4 28.3(3)
Lu8 Lu2 Lu4 79.1(3)
Lu13 Lu2 Lu4 53.7(7)
Lu14 Lu2 Lu4 22.5(8)
Lu11 Lu2 Lu4 35.5(3)
Lu10 Lu2 Lu1 97.9(3)
N1A Lu2 Lu1 29.3(2)
Lu8 Lu2 Lu1 37.64(18)
Lu13 Lu2 Lu1 43.7(8)
Lu14 Lu2 Lu1 61.4(8)
Lu11 Lu2 Lu1 48.1(3)
Lu4 Lu2 Lu1 57.6(2)
Lu10 Lu2 Lu3 39.3(3)
N1A Lu2 Lu3 31.2(3)
Lu8 Lu2 Lu3 81.1(2)
Lu13 Lu2 Lu3 54.9(7)
Lu14 Lu2 Lu3 23.3(8)
Lu11 Lu2 Lu3 37.6(3)
Lu4 Lu2 Lu3 3.0(4)
Lu1 Lu2 Lu3 60.50(18)
Lu10 Lu2 Lu6 75.7(3)
N1A Lu2 Lu6 29.6(2)
Lu8 Lu2 Lu6 43.7(2)
Lu13 Lu2 Lu6 16.0(7)
Lu14 Lu2 Lu6 57.3(8)
Lu11 Lu2 Lu6 59.7(3)
Lu4 Lu2 Lu6 37.78(19)
Lu1 Lu2 Lu6 41.60(13)
Lu3 Lu2 Lu6 39.07(17)
Lu10 Lu2 Lu9 67.9(3)
N1A Lu2 Lu9 27.5(3)
Lu8 Lu2 Lu9 75.4(3)
Lu13 Lu2 Lu9 69.1(7)
Lu14 Lu2 Lu9 29.4(8)
Lu11 Lu2 Lu9 10.8(3)
Lu4 Lu2 Lu9 40.8(3)
Lu1 Lu2 Lu9 38.31(19)
Lu3 Lu2 Lu9 43.4(2)
Lu6 Lu2 Lu9 57.1(2)
Lu10 Lu2 Lu12 86.2(4)
N1A Lu2 Lu12 25.1(4)
Lu8 Lu2 Lu12 34.3(4)
Lu13 Lu2 Lu12 19.4(8)
Lu14 Lu2 Lu12 59.7(8)
Lu11 Lu2 Lu12 56.0(5)
Lu4 Lu2 Lu12 45.0(4)
Lu1 Lu2 Lu12 26.6(4)
Lu3 Lu2 Lu12 47.1(4)
Lu6 Lu2 Lu12 15.5(4)
Lu9 Lu2 Lu12 50.3(4)
Lu14 Lu3 Lu15 112(3)
Lu14 Lu3 N1A 67.6(16)
Lu15 Lu3 N1A 66.1(18)
Lu14 Lu3 Lu7 59.6(18)
Lu15 Lu3 Lu7 54(2)
N1A Lu3 Lu7 53.9(3)
Lu14 Lu3 Lu11 25.4(18)
Lu15 Lu3 Lu11 87(2)
N1A Lu3 Lu11 55.1(5)
Lu7 Lu3 Lu11 34.4(5)
Lu14 Lu3 Lu6 119.1(18)
Lu15 Lu3 Lu6 29.7(17)
N1A Lu3 Lu6 54.3(3)
Lu7 Lu3 Lu6 71.9(4)
Lu11 Lu3 Lu6 98.1(6)
Lu14 Lu3 Lu10 63.8(15)
Lu15 Lu3 Lu10 113.0(17)
N1A Lu3 Lu10 50.4(3)
Lu7 Lu3 Lu10 96.5(4)
Lu11 Lu3 Lu10 74.7(5)
Lu6 Lu3 Lu10 89.5(3)
Lu14 Lu3 Lu9 38.3(18)
Lu15 Lu3 Lu9 74(2)
N1A Lu3 Lu9 48.4(4)
Lu7 Lu3 Lu9 22.5(3)
Lu11 Lu3 Lu9 13.2(5)
Lu6 Lu3 Lu9 85.7(4)
Lu10 Lu3 Lu9 78.9(4)
Lu14 Lu3 Lu12 103.2(19)
Lu15 Lu3 Lu12 23.0(17)
N1A Lu3 Lu12 44.8(5)
Lu7 Lu3 Lu12 53.6(6)
Lu11 Lu3 Lu12 80.6(7)
Lu6 Lu3 Lu12 18.3(5)
Lu10 Lu3 Lu12 90.0(5)
Lu9 Lu3 Lu12 67.8(6)
Lu14 Lu3 Lu13 110.3(18)
Lu15 Lu3 Lu13 43.7(18)
N1A Lu3 Lu13 42.8(7)
Lu7 Lu3 Lu13 74.8(8)
Lu11 Lu3 Lu13 93.8(9)
Lu6 Lu3 Lu13 16.1(7)
Lu10 Lu3 Lu13 73.4(7)
Lu9 Lu3 Lu13 83.1(8)
Lu12 Lu3 Lu13 24.8(9)
Lu14 Lu3 Lu2 67.9(14)
Lu15 Lu3 Lu2 92.4(17)
N1A Lu3 Lu2 30.8(2)
Lu7 Lu3 Lu2 81.9(3)
Lu11 Lu3 Lu2 69.4(4)
Lu6 Lu3 Lu2 71.0(2)
Lu10 Lu3 Lu2 20.70(16)
Lu9 Lu3 Lu2 69.1(3)
Lu12 Lu3 Lu2 69.5(4)
Lu13 Lu3 Lu2 55.2(7)
Lu14 Lu3 Lu5 70.5(15)
Lu15 Lu3 Lu5 87.9(17)
N1A Lu3 Lu5 27.4(3)
Lu7 Lu3 Lu5 79.8(3)
Lu11 Lu3 Lu5 69.9(5)
Lu6 Lu3 Lu5 66.5(3)
Lu10 Lu3 Lu5 25.1(2)
Lu9 Lu3 Lu5 68.5(3)
Lu12 Lu3 Lu5 64.9(5)
Lu13 Lu3 Lu5 50.8(7)
Lu2 Lu3 Lu5 4.6(2)
Lu14 Lu4 Lu15 124(3)
Lu14 Lu4 N1A 72.0(17)
Lu15 Lu4 N1A 70.9(19)
Lu14 Lu4 Lu7 66.1(19)
Lu15 Lu4 Lu7 59(2)
N1A Lu4 Lu7 58.2(4)
Lu14 Lu4 Lu11 29.3(19)
Lu15 Lu4 Lu11 95(2)
N1A Lu4 Lu11 58.6(5)
Lu7 Lu4 Lu11 37.0(6)
Lu14 Lu4 Lu6 127.4(19)
Lu15 Lu4 Lu6 30.5(19)
N1A Lu4 Lu6 56.8(4)
Lu7 Lu4 Lu6 76.8(5)
Lu11 Lu4 Lu6 104.5(7)
Lu14 Lu4 Lu9 43.5(19)
Lu15 Lu4 Lu9 81(2)
N1A Lu4 Lu9 51.8(4)
Lu7 Lu4 Lu9 23.9(3)
Lu11 Lu4 Lu9 14.4(6)
Lu6 Lu4 Lu9 91.2(5)
Lu14 Lu4 Lu10 62.6(15)
Lu15 Lu4 Lu10 116.3(18)
N1A Lu4 Lu10 50.2(3)
Lu7 Lu4 Lu10 100.0(4)
Lu11 Lu4 Lu10 75.9(6)
Lu6 Lu4 Lu10 90.3(3)
Lu9 Lu4 Lu10 81.0(4)
Lu14 Lu4 Lu12 112(2)
Lu15 Lu4 Lu12 24.4(19)
N1A Lu4 Lu12 47.5(5)
Lu7 Lu4 Lu12 57.2(6)
Lu11 Lu4 Lu12 85.9(8)
Lu6 Lu4 Lu12 19.8(5)
Lu9 Lu4 Lu12 72.1(7)
Lu10 Lu4 Lu12 92.1(5)
Lu14 Lu4 Lu13 116.0(19)
Lu15 Lu4 Lu13 45(2)
N1A Lu4 Lu13 44.0(8)
Lu7 Lu4 Lu13 78.8(9)
Lu11 Lu4 Lu13 98.6(9)
Lu6 Lu4 Lu13 16.3(7)
Lu9 Lu4 Lu13 87.2(9)
Lu10 Lu4 Lu13 74.0(7)
Lu12 Lu4 Lu13 25.4(9)
Lu14 Lu4 Lu1 82.5(19)
Lu15 Lu4 Lu1 45(2)
N1A Lu4 Lu1 31.9(3)
Lu7 Lu4 Lu1 34.3(2)
Lu11 Lu4 Lu1 56.8(5)
Lu6 Lu4 Lu1 47.9(3)
Lu9 Lu4 Lu1 43.4(3)
Lu10 Lu4 Lu1 82.0(3)
Lu12 Lu4 Lu1 29.3(5)
Lu13 Lu4 Lu1 45.4(8)
Lu14 Lu4 Lu2 68.6(15)
Lu15 Lu4 Lu2 95.4(18)
N1A Lu4 Lu2 29.6(3)
Lu7 Lu4 Lu2 84.7(3)
Lu11 Lu4 Lu2 70.8(5)
Lu6 Lu4 Lu2 72.1(3)
Lu9 Lu4 Lu2 70.8(3)
Lu10 Lu4 Lu2 21.49(16)
Lu12 Lu4 Lu2 71.0(5)
Lu13 Lu4 Lu2 55.9(7)
Lu1 Lu4 Lu2 61.45(17)
Lu10 Lu5 Lu8 125.5(5)
Lu10 Lu5 N1A 68.3(4)
Lu8 Lu5 N1A 63.1(4)
Lu10 Lu5 Lu13 93.9(9)
Lu8 Lu5 Lu13 33.5(9)
N1A Lu5 Lu13 46.9(8)
Lu10 Lu5 Lu1 100.9(4)
Lu8 Lu5 Lu1 39.8(3)
N1A Lu5 Lu1 33.2(3)
Lu13 Lu5 Lu1 46.6(8)
Lu10 Lu5 Lu14 39.3(8)
Lu8 Lu5 Lu14 95.9(8)
N1A Lu5 Lu14 32.8(8)
Lu13 Lu5 Lu14 74.6(11)
Lu1 Lu5 Lu14 62.7(8)
Lu10 Lu5 Lu6 79.5(4)
Lu8 Lu5 Lu6 46.2(3)
N1A Lu5 Lu6 32.8(3)
Lu13 Lu5 Lu6 16.5(7)
Lu1 Lu5 Lu6 43.85(17)
Lu14 Lu5 Lu6 58.2(8)
Lu10 Lu5 Lu11 57.2(4)
Lu8 Lu5 Lu11 87.4(4)
N1A Lu5 Lu11 28.7(4)
Lu13 Lu5 Lu11 75.6(8)
Lu1 Lu5 Lu11 49.2(3)
Lu14 Lu5 Lu11 19.3(8)
Lu6 Lu5 Lu11 60.9(4)
Lu10 Lu5 Lu12 90.4(5)
Lu8 Lu5 Lu12 35.9(4)
N1A Lu5 Lu12 29.4(4)
Lu13 Lu5 Lu12 20.5(9)
Lu1 Lu5 Lu12 28.1(4)
Lu14 Lu5 Lu12 61.1(8)
Lu6 Lu5 Lu12 16.3(4)
Lu11 Lu5 Lu12 57.5(5)
Lu10 Lu5 Lu4 44.5(4)
Lu8 Lu5 Lu4 82.2(4)
N1A Lu5 Lu4 26.2(3)
Lu13 Lu5 Lu4 54.9(8)
Lu1 Lu5 Lu4 59.1(2)
Lu14 Lu5 Lu4 22.4(7)
Lu6 Lu5 Lu4 38.6(2)
Lu11 Lu5 Lu4 35.3(3)
Lu12 Lu5 Lu4 46.3(4)
Lu10 Lu5 Lu3 42.1(3)
Lu8 Lu5 Lu3 84.1(3)
N1A Lu5 Lu3 29.1(3)
Lu13 Lu5 Lu3 56.0(8)
Lu1 Lu5 Lu3 62.0(2)
Lu14 Lu5 Lu3 23.1(8)
Lu6 Lu5 Lu3 39.81(19)
Lu11 Lu5 Lu3 37.3(3)
Lu12 Lu5 Lu3 48.4(4)
Lu4 Lu5 Lu3 3.0(4)
Lu10 Lu5 Lu9 67.9(4)
Lu8 Lu5 Lu9 78.5(4)
N1A Lu5 Lu9 26.0(3)
Lu13 Lu5 Lu9 71.5(8)
Lu1 Lu5 Lu9 39.3(2)
Lu14 Lu5 Lu9 29.3(7)
Lu6 Lu5 Lu9 58.6(3)
Lu11 Lu5 Lu9 10.9(3)
Lu12 Lu5 Lu9 51.9(4)
Lu4 Lu5 Lu9 40.8(3)
Lu3 Lu5 Lu9 43.4(3)
Lu12 Lu6 Lu13 80(3)
Lu12 Lu6 Lu15 81(3)
Lu13 Lu6 Lu15 151(3)
Lu12 Lu6 N1A 75.8(13)
Lu13 Lu6 N1A 78.5(19)
Lu15 Lu6 N1A 76(3)
Lu12 Lu6 Lu4 108.5(14)
Lu13 Lu6 Lu4 125(2)
Lu15 Lu6 Lu4 44(3)
N1A Lu6 Lu4 53.6(3)
Lu12 Lu6 Lu3 112.5(14)
Lu13 Lu6 Lu3 124(2)
Lu15 Lu6 Lu3 47(3)
N1A Lu6 Lu3 55.4(3)
Lu4 Lu6 Lu3 4.1(5)
Lu12 Lu6 Lu8 64.7(13)
Lu13 Lu6 Lu8 29(2)
Lu15 Lu6 Lu8 123(3)
N1A Lu6 Lu8 52.4(3)
Lu4 Lu6 Lu8 104.8(3)
Lu3 Lu6 Lu8 105.6(3)
Lu12 Lu6 Lu1 24.7(12)
Lu13 Lu6 Lu1 77(2)
Lu15 Lu6 Lu1 77(3)
N1A Lu6 Lu1 51.1(3)
Lu4 Lu6 Lu1 89.7(3)
Lu3 Lu6 Lu1 93.4(3)
Lu8 Lu6 Lu1 53.1(2)
Lu12 Lu6 Lu7 60.9(13)
Lu13 Lu6 Lu7 116(2)
Lu15 Lu6 Lu7 35(3)
N1A Lu6 Lu7 46.1(3)
Lu4 Lu6 Lu7 47.7(4)
Lu3 Lu6 Lu7 51.8(3)
Lu8 Lu6 Lu7 87.7(3)
Lu1 Lu6 Lu7 46.16(18)
Lu12 Lu6 Lu14 93.7(15)
Lu13 Lu6 Lu14 112(2)
Lu15 Lu6 Lu14 48(3)
N1A Lu6 Lu14 35.5(7)
Lu4 Lu6 Lu14 19.0(8)
Lu3 Lu6 Lu14 21.8(8)
Lu8 Lu6 Lu14 87.8(7)
Lu1 Lu6 Lu14 72.5(8)
Lu7 Lu6 Lu14 36.4(7)
Lu12 Lu6 Lu5 88.2(13)
Lu13 Lu6 Lu5 51.9(19)
Lu15 Lu6 Lu5 106(3)
N1A Lu6 Lu5 31.3(3)
Lu4 Lu6 Lu5 73.8(3)
Lu3 Lu6 Lu5 73.7(3)
Lu8 Lu6 Lu5 34.2(2)
Lu1 Lu6 Lu5 67.02(18)
Lu7 Lu6 Lu5 77.3(2)
Lu14 Lu6 Lu5 60.3(7)
Lu12 Lu6 Lu9 63.3(13)
Lu13 Lu6 Lu9 105(2)
Lu15 Lu6 Lu9 47(3)
N1A Lu6 Lu9 32.0(3)
Lu4 Lu6 Lu9 46.6(4)
Lu3 Lu6 Lu9 50.3(3)
Lu8 Lu6 Lu9 76.0(3)
Lu1 Lu6 Lu9 43.2(2)
Lu7 Lu6 Lu9 14.1(2)
Lu14 Lu6 Lu9 30.4(8)
Lu5 Lu6 Lu9 63.1(3)
Lu9 Lu7 Lu11 29.7(9)
Lu9 Lu7 Lu15 142.1(18)
Lu11 Lu7 Lu15 122(2)
Lu9 Lu7 Lu14 64.0(14)
Lu11 Lu7 Lu14 35.4(14)
Lu15 Lu7 Lu14 88(2)
Lu9 Lu7 N1A 76.9(7)
Lu11 Lu7 N1A 72.5(7)
Lu15 Lu7 N1A 67.2(16)
Lu14 Lu7 N1A 61.9(10)
Lu9 Lu7 Lu1 92.2(8)
Lu11 Lu7 Lu1 113.1(8)
Lu15 Lu7 Lu1 80.4(18)
Lu14 Lu7 Lu1 120.9(11)
N1A Lu7 Lu1 60.2(3)
Lu9 Lu7 Lu4 101.5(8)
Lu11 Lu7 Lu4 74.4(8)
Lu15 Lu7 Lu4 49(2)
Lu14 Lu7 Lu4 39.1(13)
N1A Lu7 Lu4 58.6(3)
Lu1 Lu7 Lu4 111.3(3)
Lu9 Lu7 Lu3 100.7(8)
Lu11 Lu7 Lu3 73.5(8)
Lu15 Lu7 Lu3 50.3(19)
Lu14 Lu7 Lu3 38.2(13)
N1A Lu7 Lu3 58.7(3)
Lu1 Lu7 Lu3 111.9(3)
Lu4 Lu7 Lu3 0.9(4)
Lu9 Lu7 Lu12 124.9(9)
Lu11 Lu7 Lu12 127.3(9)
Lu15 Lu7 Lu12 37.0(19)
Lu14 Lu7 Lu12 106.7(13)
N1A Lu7 Lu12 54.9(6)
Lu1 Lu7 Lu12 43.4(6)
Lu4 Lu7 Lu12 76.5(7)
Lu3 Lu7 Lu12 77.4(7)
Lu9 Lu7 Lu6 125.6(7)
Lu11 Lu7 Lu6 115.6(8)
Lu15 Lu7 Lu6 22.0(16)
Lu14 Lu7 Lu6 88.2(12)
N1A Lu7 Lu6 48.8(3)
Lu1 Lu7 Lu6 62.0(2)
Lu4 Lu7 Lu6 55.4(3)
Lu3 Lu7 Lu6 56.3(3)
Lu12 Lu7 Lu6 21.2(6)
Lu9 Lu7 Lu13 111.9(10)
Lu11 Lu7 Lu13 108.9(10)
Lu15 Lu7 Lu13 38.4(18)
Lu14 Lu7 Lu13 88.8(13)
N1A Lu7 Lu13 37.1(7)
Lu1 Lu7 Lu13 49.2(7)
Lu4 Lu7 Lu13 63.5(8)
Lu3 Lu7 Lu13 64.2(8)
Lu12 Lu7 Lu13 18.9(8)
Lu6 Lu7 Lu13 16.4(7)
Lu9 Lu7 Lu8 87.4(7)
Lu11 Lu7 Lu8 93.7(7)
Lu15 Lu7 Lu8 65.6(16)
Lu14 Lu7 Lu8 88.3(10)
N1A Lu7 Lu8 26.4(3)
Lu1 Lu7 Lu8 34.55(15)
Lu4 Lu7 Lu8 78.8(3)
Lu3 Lu7 Lu8 79.2(2)
Lu12 Lu7 Lu8 37.7(5)
Lu6 Lu7 Lu8 43.6(2)
Lu13 Lu7 Lu8 27.3(7)
Lu13 Lu8 Lu5 106.3(14)
Lu13 Lu8 N1A 68.4(12)
Lu5 Lu8 N1A 59.1(4)
Lu13 Lu8 Lu2 105.2(14)
Lu5 Lu8 Lu2 1.6(3)
N1A Lu8 Lu2 57.4(3)
Lu13 Lu8 Lu1 78.4(14)
Lu5 Lu8 Lu1 106.5(4)
N1A Lu8 Lu1 56.0(3)
Lu2 Lu8 Lu1 105.2(3)
Lu13 Lu8 Lu12 34.7(15)
Lu5 Lu8 Lu12 113.7(7)
N1A Lu8 Lu12 56.6(6)
Lu2 Lu8 Lu12 112.1(6)
Lu1 Lu8 Lu12 43.8(7)
Lu13 Lu8 Lu6 17.5(12)
Lu5 Lu8 Lu6 99.7(4)
N1A Lu8 Lu6 52.6(3)
Lu2 Lu8 Lu6 98.3(3)
Lu1 Lu8 Lu6 64.2(2)
Lu12 Lu8 Lu6 23.4(6)
Lu13 Lu8 Lu10 83.2(13)
Lu5 Lu8 Lu10 24.8(3)
N1A Lu8 Lu10 38.8(3)
Lu2 Lu8 Lu10 23.29(15)
Lu1 Lu8 Lu10 93.5(2)
Lu12 Lu8 Lu10 89.6(6)
Lu6 Lu8 Lu10 75.0(3)
Lu13 Lu8 Lu15 35.3(16)
Lu5 Lu8 Lu15 93.1(11)
N1A Lu8 Lu15 38.2(11)
Lu2 Lu8 Lu15 91.5(11)
Lu1 Lu8 Lu15 50.0(11)
Lu12 Lu8 Lu15 20.8(12)
Lu6 Lu8 Lu15 17.9(10)
Lu10 Lu8 Lu15 68.8(11)
Lu13 Lu8 Lu7 66.1(13)
Lu5 Lu8 Lu7 82.2(3)
N1A Lu8 Lu7 25.2(3)
Lu2 Lu8 Lu7 80.6(2)
Lu1 Lu8 Lu7 31.44(14)
Lu12 Lu8 Lu7 40.5(6)
Lu6 Lu8 Lu7 48.7(2)
Lu10 Lu8 Lu7 63.93(19)
Lu15 Lu8 Lu7 30.8(10)
Lu13 Lu8 Lu9 80.8(13)
Lu5 Lu8 Lu9 70.7(3)
N1A Lu8 Lu9 23.2(3)
Lu2 Lu8 Lu9 69.2(2)
Lu1 Lu8 Lu9 36.82(19)
Lu12 Lu8 Lu9 56.5(6)
Lu6 Lu8 Lu9 63.3(3)
Lu10 Lu8 Lu9 57.0(2)
Lu15 Lu8 Lu9 45.6(11)
Lu7 Lu8 Lu9 16.0(2)
Lu13 Lu8 Lu4 50.2(12)
Lu5 Lu8 Lu4 67.4(3)
N1A Lu8 Lu4 18.9(3)
Lu2 Lu8 Lu4 65.8(2)
Lu1 Lu8 Lu4 62.6(2)
Lu12 Lu8 Lu4 46.4(6)
Lu6 Lu8 Lu4 35.8(2)
Lu10 Lu8 Lu4 43.2(2)
Lu15 Lu8 Lu4 25.7(11)
Lu7 Lu8 Lu4 32.2(2)
Lu9 Lu8 Lu4 38.6(2)
Lu11 Lu9 Lu7 101(3)
Lu11 Lu9 Lu14 21(2)
Lu7 Lu9 Lu14 84.5(16)
Lu11 Lu9 N1A 82(2)
Lu7 Lu9 N1A 73.2(7)
Lu14 Lu9 N1A 64.4(12)
Lu11 Lu9 Lu1 136(2)
Lu7 Lu9 Lu1 61.8(7)
Lu14 Lu9 Lu1 116.1(13)
N1A Lu9 Lu1 54.9(4)
Lu11 Lu9 Lu4 52(2)
Lu7 Lu9 Lu4 54.6(7)
Lu14 Lu9 Lu4 31.7(14)
N1A Lu9 Lu4 50.9(4)
Lu1 Lu9 Lu4 89.9(4)
Lu11 Lu9 Lu3 50(2)
Lu7 Lu9 Lu3 56.8(7)
Lu14 Lu9 Lu3 29.5(15)
N1A Lu9 Lu3 51.1(3)
Lu1 Lu9 Lu3 91.5(4)
Lu4 Lu9 Lu3 2.3(4)
Lu11 Lu9 Lu15 88(3)
Lu7 Lu9 Lu15 24.7(12)
Lu14 Lu9 Lu15 68(2)
N1A Lu9 Lu15 50.1(11)
Lu1 Lu9 Lu15 59.3(13)
Lu4 Lu9 Lu15 36.4(14)
Lu3 Lu9 Lu15 38.6(13)
Lu11 Lu9 Lu12 109(2)
Lu7 Lu9 Lu12 39.3(7)
Lu14 Lu9 Lu12 87.6(15)
N1A Lu9 Lu12 40.5(5)
Lu1 Lu9 Lu12 32.2(5)
Lu4 Lu9 Lu12 58.4(6)
Lu3 Lu9 Lu12 60.2(6)
Lu15 Lu9 Lu12 27.8(13)
Lu11 Lu9 Lu10 52(2)
Lu7 Lu9 Lu10 98.3(7)
Lu14 Lu9 Lu10 42.3(12)
N1A Lu9 Lu10 35.2(3)
Lu1 Lu9 Lu10 88.3(3)
Lu4 Lu9 Lu10 51.5(3)
Lu3 Lu9 Lu10 50.0(2)
Lu15 Lu9 Lu10 73.8(12)
Lu12 Lu9 Lu10 74.5(5)
Lu11 Lu9 Lu6 92(2)
Lu7 Lu9 Lu6 40.3(6)
Lu14 Lu9 Lu6 71.0(14)
N1A Lu9 Lu6 32.9(3)
Lu1 Lu9 Lu6 47.7(2)
Lu4 Lu9 Lu6 42.2(3)
Lu3 Lu9 Lu6 43.9(3)
Lu15 Lu9 Lu6 18.9(11)
Lu12 Lu9 Lu6 16.6(4)
Lu10 Lu9 Lu6 62.6(2)
Lu11 Lu9 Lu5 79(2)
Lu7 Lu9 Lu5 98.6(7)
Lu14 Lu9 Lu5 68.9(12)
N1A Lu9 Lu5 25.5(3)
Lu1 Lu9 Lu5 65.4(3)
Lu4 Lu9 Lu5 68.8(3)
Lu3 Lu9 Lu5 68.2(3)
Lu15 Lu9 Lu5 75.6(11)
Lu12 Lu9 Lu5 63.2(5)
Lu10 Lu9 Lu5 27.23(19)
Lu6 Lu9 Lu5 58.3(2)
Lu2 Lu10 Lu5 7.7(4)
Lu2 Lu10 N1A 69.7(3)
Lu5 Lu10 N1A 63.4(4)
Lu2 Lu10 Lu14 118.4(11)
Lu5 Lu10 Lu14 114.3(11)
N1A Lu10 Lu14 54.3(11)
Lu2 Lu10 Lu3 120.0(4)
Lu5 Lu10 Lu3 112.7(4)
N1A Lu10 Lu3 51.7(3)
Lu14 Lu10 Lu3 32.5(11)
Lu2 Lu10 Lu4 116.7(4)
Lu5 Lu10 Lu4 109.6(5)
N1A Lu10 Lu4 47.9(4)
Lu14 Lu10 Lu4 30.8(11)
Lu3 Lu10 Lu4 4.0(5)
Lu2 Lu10 Lu11 98.2(4)
Lu5 Lu10 Lu11 95.1(5)
N1A Lu10 Lu11 42.9(4)
Lu14 Lu10 Lu11 21.6(11)
Lu3 Lu10 Lu11 47.6(4)
Lu4 Lu10 Lu11 44.4(4)
Lu2 Lu10 Lu8 37.4(2)
Lu5 Lu10 Lu8 29.7(3)
N1A Lu10 Lu8 38.8(3)
Lu14 Lu10 Lu8 93.1(11)
Lu3 Lu10 Lu8 83.7(3)
Lu4 Lu10 Lu8 80.8(3)
Lu11 Lu10 Lu8 79.4(4)
Lu2 Lu10 Lu9 88.3(3)
Lu5 Lu10 Lu9 84.9(4)
N1A Lu10 Lu9 34.3(3)
Lu14 Lu10 Lu9 30.5(11)
Lu3 Lu10 Lu9 51.1(3)
Lu4 Lu10 Lu9 47.5(3)
Lu11 Lu10 Lu9 10.4(4)
Lu8 Lu10 Lu9 69.4(3)
Lu2 Lu10 Lu13 65.1(7)
Lu5 Lu10 Lu13 57.4(7)
N1A Lu10 Lu13 35.2(7)
Lu14 Lu10 Lu13 80.5(13)
Lu3 Lu10 Lu13 60.0(7)
Lu4 Lu10 Lu13 58.2(7)
Lu11 Lu10 Lu13 76.2(8)
Lu8 Lu10 Lu13 28.8(7)
Lu9 Lu10 Lu13 68.9(7)
Lu2 Lu10 Lu6 80.7(3)
Lu5 Lu10 Lu6 73.0(4)
N1A Lu10 Lu6 31.3(3)
Lu14 Lu10 Lu6 65.2(11)
Lu3 Lu10 Lu6 42.8(2)
Lu4 Lu10 Lu6 41.0(2)
Lu11 Lu10 Lu6 65.1(4)
Lu8 Lu10 Lu6 43.44(19)
Lu9 Lu10 Lu6 60.0(3)
Lu13 Lu10 Lu6 17.2(6)
Lu2 Lu10 Lu7 91.0(3)
Lu5 Lu10 Lu7 85.8(4)
N1A Lu10 Lu7 25.0(3)
Lu14 Lu10 Lu7 29.5(11)
Lu3 Lu10 Lu7 38.1(3)
Lu4 Lu10 Lu7 34.2(3)
Lu11 Lu10 Lu7 20.4(4)
Lu8 Lu10 Lu7 63.75(19)
Lu9 Lu10 Lu7 16.3(2)
Lu13 Lu10 Lu7 56.0(7)
Lu6 Lu10 Lu7 44.82(18)
Lu9 Lu11 Lu14 147(4)
Lu9 Lu11 Lu7 49(2)
Lu14 Lu11 Lu7 103(3)
Lu9 Lu11 N1A 79(2)
Lu14 Lu11 N1A 73(2)
Lu7 Lu11 N1A 68.4(7)
Lu9 Lu11 Lu4 114(3)
Lu14 Lu11 Lu4 35(2)
Lu7 Lu11 Lu4 68.6(8)
N1A Lu11 Lu4 56.7(5)
Lu9 Lu11 Lu3 117(3)
Lu14 Lu11 Lu3 31(2)
Lu7 Lu11 Lu3 72.1(8)
N1A Lu11 Lu3 57.8(5)
Lu4 Lu11 Lu3 3.5(5)
Lu9 Lu11 Lu15 78(3)
Lu14 Lu11 Lu15 70(3)
Lu7 Lu11 Lu15 34.3(14)
N1A Lu11 Lu15 48.8(11)
Lu4 Lu11 Lu15 35.9(14)
Lu3 Lu11 Lu15 39.3(13)
Lu9 Lu11 Lu1 34.7(19)
Lu14 Lu11 Lu1 114(2)
Lu7 Lu11 Lu1 41.5(6)
N1A Lu11 Lu1 44.9(4)
Lu4 Lu11 Lu1 84.7(6)
Lu3 Lu11 Lu1 87.5(6)
Lu15 Lu11 Lu1 53.2(13)
Lu9 Lu11 Lu10 118(2)
Lu14 Lu11 Lu10 47.8(18)
Lu7 Lu11 Lu10 109.0(9)
N1A Lu11 Lu10 43.6(4)
Lu4 Lu11 Lu10 59.7(5)
Lu3 Lu11 Lu10 57.8(4)
Lu15 Lu11 Lu10 79.2(12)
Lu1 Lu11 Lu10 87.0(4)
Lu9 Lu11 Lu12 61(2)
Lu14 Lu11 Lu12 86(2)
Lu7 Lu11 Lu12 34.4(6)
N1A Lu11 Lu12 34.1(5)
Lu4 Lu11 Lu12 55.1(7)
Lu3 Lu11 Lu12 58.1(6)
Lu15 Lu11 Lu12 24.9(13)
Lu1 Lu11 Lu12 29.8(5)
Lu10 Lu11 Lu12 75.5(5)
Lu9 Lu11 Lu2 94(2)
Lu14 Lu11 Lu2 71.2(19)
Lu7 Lu11 Lu2 99.5(8)
N1A Lu11 Lu2 31.8(4)
Lu4 Lu11 Lu2 73.7(5)
Lu3 Lu11 Lu2 72.9(4)
Lu15 Lu11 Lu2 79.2(11)
Lu1 Lu11 Lu2 67.3(3)
Lu10 Lu11 Lu2 24.35(18)
Lu12 Lu11 Lu2 65.6(5)
Lu9 Lu11 Lu6 77(2)
Lu14 Lu11 Lu6 70(2)
Lu7 Lu11 Lu6 44.3(6)
N1A Lu11 Lu6 30.7(4)
Lu4 Lu11 Lu6 39.4(4)
Lu3 Lu11 Lu6 42.2(4)
Lu15 Lu11 Lu6 18.1(11)
Lu1 Lu11 Lu6 45.4(3)
Lu10 Lu11 Lu6 65.0(4)
Lu12 Lu11 Lu6 16.4(4)
Lu2 Lu11 Lu6 61.5(3)
Lu6 Lu12 Lu13 52(2)
Lu6 Lu12 Lu15 56(3)
Lu13 Lu12 Lu15 105(3)
Lu6 Lu12 Lu1 141.1(19)
Lu13 Lu12 Lu1 114(2)
Lu15 Lu12 Lu1 109(3)
Lu6 Lu12 N1A 76.2(13)
Lu13 Lu12 N1A 74.3(17)
Lu15 Lu12 N1A 72(2)
Lu1 Lu12 N1A 64.8(7)
Lu6 Lu12 Lu8 91.9(14)
Lu13 Lu12 Lu8 46.6(19)
Lu15 Lu12 Lu8 126(3)
Lu1 Lu12 Lu8 67.7(8)
N1A Lu12 Lu8 56.5(6)
Lu6 Lu12 Lu7 97.9(15)
Lu13 Lu12 Lu7 124(2)
Lu15 Lu12 Lu7 51(2)
Lu1 Lu12 Lu7 57.6(7)
N1A Lu12 Lu7 51.8(5)
Lu8 Lu12 Lu7 101.8(8)
Lu6 Lu12 Lu4 51.7(12)
Lu13 Lu12 Lu4 88(2)
Lu15 Lu12 Lu4 28(2)
Lu1 Lu12 Lu4 96.7(9)
N1A Lu12 Lu4 45.3(5)
Lu8 Lu12 Lu4 97.5(8)
Lu7 Lu12 Lu4 46.3(5)
Lu6 Lu12 Lu3 49.1(11)
Lu13 Lu12 Lu3 85(2)
Lu15 Lu12 Lu3 29(2)
Lu1 Lu12 Lu3 98.8(9)
N1A Lu12 Lu3 45.7(5)
Lu8 Lu12 Lu3 96.7(8)
Lu7 Lu12 Lu3 49.0(5)
Lu4 Lu12 Lu3 2.7(4)
Lu6 Lu12 Lu9 100.1(14)
Lu13 Lu12 Lu9 113.7(18)
Lu15 Lu12 Lu9 62(2)
Lu1 Lu12 Lu9 48.0(6)
N1A Lu12 Lu9 39.4(5)
Lu8 Lu12 Lu9 86.1(7)
Lu7 Lu12 Lu9 15.7(3)
Lu4 Lu12 Lu9 49.6(5)
Lu3 Lu12 Lu9 52.0(4)
Lu6 Lu12 Lu11 89.2(14)
Lu13 Lu12 Lu11 106.5(19)
Lu15 Lu12 Lu11 55(2)
Lu1 Lu12 Lu11 57.9(7)
N1A Lu12 Lu11 33.5(5)
Lu8 Lu12 Lu11 86.1(7)
Lu7 Lu12 Lu11 18.3(4)
Lu4 Lu12 Lu11 39.1(5)
Lu3 Lu12 Lu11 41.4(4)
Lu9 Lu12 Lu11 10.9(3)
Lu6 Lu12 Lu14 69.9(14)
Lu13 Lu12 Lu14 93(2)
Lu15 Lu12 Lu14 44(2)
Lu1 Lu12 Lu14 75.9(10)
N1A Lu12 Lu14 30.2(7)
Lu8 Lu12 Lu14 86.7(9)
Lu7 Lu12 Lu14 32.3(7)
Lu4 Lu12 Lu14 21.0(8)
Lu3 Lu12 Lu14 22.9(8)
Lu9 Lu12 Lu14 30.2(7)
Lu11 Lu12 Lu14 19.3(7)
Lu6 Lu13 Lu12 49(2)
Lu6 Lu13 Lu8 134(3)
Lu12 Lu13 Lu8 99(3)
Lu6 Lu13 N1A 72.6(18)
Lu12 Lu13 N1A 69.3(17)
Lu8 Lu13 N1A 64.6(12)
Lu6 Lu13 Lu15 15.4(19)
Lu12 Lu13 Lu15 40(2)
Lu8 Lu13 Lu15 119(2)
N1A Lu13 Lu15 59.2(18)
Lu6 Lu13 Lu1 79(2)
Lu12 Lu13 Lu1 37.7(16)
Lu8 Lu13 Lu1 61.3(13)
N1A Lu13 Lu1 51.1(8)
Lu15 Lu13 Lu1 65.2(19)
Lu6 Lu13 Lu5 112(2)
Lu12 Lu13 Lu5 108(2)
Lu8 Lu13 Lu5 40.2(9)
N1A Lu13 Lu5 43.0(7)
Lu15 Lu13 Lu5 100.7(19)
Lu1 Lu13 Lu5 76.7(9)
Lu6 Lu13 Lu4 38.5(15)
Lu12 Lu13 Lu4 66.7(18)
Lu8 Lu13 Lu4 104.8(14)
N1A Lu13 Lu4 40.6(7)
Lu15 Lu13 Lu4 32.2(17)
Lu1 Lu13 Lu4 75.5(9)
Lu5 Lu13 Lu4 73.6(8)
Lu6 Lu13 Lu3 39.5(16)
Lu12 Lu13 Lu3 69.8(19)
Lu8 Lu13 Lu3 105.8(14)
N1A Lu13 Lu3 42.2(7)
Lu15 Lu13 Lu3 34.4(17)
Lu1 Lu13 Lu3 78.6(9)
Lu5 Lu13 Lu3 73.2(8)
Lu4 Lu13 Lu3 3.3(4)
Lu6 Lu13 Lu2 109(2)
Lu12 Lu13 Lu2 108(2)
Lu8 Lu13 Lu2 43.7(9)
N1A Lu13 Lu2 41.2(7)
Lu15 Lu13 Lu2 98.1(19)
Lu1 Lu13 Lu2 77.7(9)
Lu5 Lu13 Lu2 3.6(2)
Lu4 Lu13 Lu2 70.4(7)
Lu3 Lu13 Lu2 69.9(7)
Lu6 Lu13 Lu7 47.5(17)
Lu12 Lu13 Lu7 36.7(14)
Lu8 Lu13 Lu7 86.6(14)
N1A Lu13 Lu7 34.2(7)
Lu15 Lu13 Lu7 32.0(16)
Lu1 Lu13 Lu7 38.5(5)
Lu5 Lu13 Lu7 76.8(8)
Lu4 Lu13 Lu7 37.7(5)
Lu3 Lu13 Lu7 40.9(5)
Lu2 Lu13 Lu7 75.3(7)
Lu6 Lu13 Lu10 86(2)
Lu12 Lu13 Lu10 101.8(19)
Lu8 Lu13 Lu10 67.9(11)
N1A Lu13 Lu10 34.0(7)
Lu15 Lu13 Lu10 78.7(18)
Lu1 Lu13 Lu10 83.7(9)
Lu5 Lu13 Lu10 28.6(4)
Lu4 Lu13 Lu10 47.8(5)
Lu3 Lu13 Lu10 46.7(5)
Lu2 Lu13 Lu10 25.0(3)
Lu7 Lu13 Lu10 65.1(6)
Lu11 Lu14 Lu4 116(4)
Lu11 Lu14 Lu3 124(4)
Lu4 Lu14 Lu3 7.4(10)
Lu11 Lu14 Lu9 12.0(13)
Lu4 Lu14 Lu9 105(3)
Lu3 Lu14 Lu9 112(3)
Lu11 Lu14 Lu7 41.6(17)
Lu4 Lu14 Lu7 75(2)
Lu3 Lu14 Lu7 82(2)
Lu9 Lu14 Lu7 31.5(9)
Lu11 Lu14 N1A 73(2)
Lu4 Lu14 N1A 68.5(17)
Lu3 Lu14 N1A 72.4(17)
Lu9 Lu14 N1A 63.4(14)
Lu7 Lu14 N1A 59.3(13)
Lu11 Lu14 Lu10 111(2)
Lu4 Lu14 Lu10 86.7(18)
Lu3 Lu14 Lu10 83.7(16)
Lu9 Lu14 Lu10 107.2(18)
Lu7 Lu14 Lu10 114.4(17)
N1A Lu14 Lu10 55.4(9)
Lu11 Lu14 Lu15 85(3)
Lu4 Lu14 Lu15 31.0(19)
Lu3 Lu14 Lu15 38.4(19)
Lu9 Lu14 Lu15 74(2)
Lu7 Lu14 Lu15 44.6(16)
N1A Lu14 Lu15 51.8(15)
Lu10 Lu14 Lu15 94.6(17)
Lu11 Lu14 Lu2 89(2)
Lu4 Lu14 Lu2 88.9(16)
Lu3 Lu14 Lu2 88.8(15)
Lu9 Lu14 Lu2 84.7(14)
Lu7 Lu14 Lu2 93.3(14)
N1A Lu14 Lu2 36.6(7)
Lu10 Lu14 Lu2 22.8(4)
Lu15 Lu14 Lu2 84.9(15)
Lu11 Lu14 Lu6 91(2)
Lu4 Lu14 Lu6 33.6(13)
Lu3 Lu14 Lu6 39.1(13)
Lu9 Lu14 Lu6 78.6(15)
Lu7 Lu14 Lu6 55.5(10)
N1A Lu14 Lu6 36.2(8)
Lu10 Lu14 Lu6 74.7(10)
Lu15 Lu14 Lu6 20.0(12)
Lu2 Lu14 Lu6 65.7(7)
Lu11 Lu14 Lu5 87(2)
Lu4 Lu14 Lu5 86.0(16)
Lu3 Lu14 Lu5 86.4(15)
Lu9 Lu14 Lu5 81.8(14)
Lu7 Lu14 Lu5 88.9(13)
N1A Lu14 Lu5 31.9(7)
Lu10 Lu14 Lu5 26.4(5)
Lu15 Lu14 Lu5 80.5(15)
Lu2 Lu14 Lu5 4.7(2)
Lu6 Lu14 Lu5 61.5(7)
Lu11 Lu14 Lu1 48.5(18)
Lu4 Lu14 Lu1 75.0(19)
Lu3 Lu14 Lu1 81.5(18)
Lu9 Lu14 Lu1 36.9(10)
Lu7 Lu14 Lu1 30.4(7)
N1A Lu14 Lu1 30.1(8)
Lu10 Lu14 Lu1 84.2(11)
Lu15 Lu14 Lu1 46.3(15)
Lu2 Lu14 Lu1 62.9(7)
Lu6 Lu14 Lu1 43.5(6)
Lu5 Lu14 Lu1 58.5(7)
Lu6 Lu15 Lu12 43(2)
Lu6 Lu15 Lu4 106(4)
Lu12 Lu15 Lu4 127(4)
Lu6 Lu15 Lu3 104(4)
Lu12 Lu15 Lu3 128(3)
Lu4 Lu15 Lu3 4.4(7)
Lu6 Lu15 Lu7 123(4)
Lu12 Lu15 Lu7 92(3)
Lu4 Lu15 Lu7 72(2)
Lu3 Lu15 Lu7 76(2)
Lu6 Lu15 N1A 70(2)
Lu12 Lu15 N1A 67(2)
Lu4 Lu15 N1A 61.7(18)
Lu3 Lu15 N1A 63.8(18)
Lu7 Lu15 N1A 58.7(16)
Lu6 Lu15 Lu13 13.2(16)
Lu12 Lu15 Lu13 35(2)
Lu4 Lu15 Lu13 103(3)
Lu3 Lu15 Lu13 102(3)
Lu7 Lu15 Lu13 110(3)
N1A Lu15 Lu13 58.6(16)
Lu6 Lu15 Lu1 76(3)
Lu12 Lu15 Lu1 38.8(18)
Lu4 Lu15 Lu1 107(3)
Lu3 Lu15 Lu1 110(3)
Lu7 Lu15 Lu1 53.2(15)
N1A Lu15 Lu1 50.4(12)
Lu13 Lu15 Lu1 63.6(18)
Lu6 Lu15 Lu14 112(3)
Lu12 Lu15 Lu14 114(3)
Lu4 Lu15 Lu14 25.0(15)
Lu3 Lu15 Lu14 29.3(14)
Lu7 Lu15 Lu14 47.5(17)
N1A Lu15 Lu14 48.5(15)
Lu13 Lu15 Lu14 104(2)
Lu1 Lu15 Lu14 84.7(19)
Lu6 Lu15 Lu9 114(3)
Lu12 Lu15 Lu9 90(3)
Lu4 Lu15 Lu9 63.1(19)
Lu3 Lu15 Lu9 67.4(19)
Lu7 Lu15 Lu9 13.3(7)
N1A Lu15 Lu9 46.4(12)
Lu13 Lu15 Lu9 101(2)
Lu1 Lu15 Lu9 52.4(12)
Lu14 Lu15 Lu9 38.2(13)
Lu6 Lu15 Lu11 116(3)
Lu12 Lu15 Lu11 100(3)
Lu4 Lu15 Lu11 49.3(17)
Lu3 Lu15 Lu11 53.6(16)
Lu7 Lu15 Lu11 23.8(10)
N1A Lu15 Lu11 45.7(12)
Lu13 Lu15 Lu11 104(2)
Lu1 Lu15 Lu11 64.5(14)
Lu14 Lu15 Lu11 24.4(11)
Lu9 Lu15 Lu11 13.9(5)
Lu6 Lu15 Lu8 39(2)
Lu12 Lu15 Lu8 33.7(16)
Lu4 Lu15 Lu8 94(2)
Lu3 Lu15 Lu8 94.5(19)
Lu7 Lu15 Lu8 83.6(18)
N1A Lu15 Lu8 36.6(9)
Lu13 Lu15 Lu8 26.1(12)
Lu1 Lu15 Lu8 42.6(8)
Lu14 Lu15 Lu8 85.0(16)
Lu9 Lu15 Lu8 74.9(13)
Lu11 Lu15 Lu8 79.5(13)
Lu7 N1A Lu5 158.1(5)
Lu7 N1A Lu4 63.2(4)
Lu5 N1A Lu4 127.7(6)
Lu7 N1A Lu9 30.0(4)
Lu5 N1A Lu9 128.5(6)
Lu4 N1A Lu9 77.3(5)
Lu7 N1A Lu11 39.1(6)
Lu5 N1A Lu11 123.3(7)
Lu4 N1A Lu11 64.6(6)
Lu9 N1A Lu11 19.3(5)
Lu7 N1A Lu14 58.8(12)
Lu5 N1A Lu14 115.3(13)
Lu4 N1A Lu14 39.5(12)
Lu9 N1A Lu14 52.2(12)
Lu11 N1A Lu14 33.5(12)
Lu7 N1A Lu1 62.3(3)
Lu5 N1A Lu1 114.6(4)
Lu4 N1A Lu1 117.0(5)
Lu9 N1A Lu1 71.1(4)
Lu11 N1A Lu1 90.3(6)
Lu14 N1A Lu1 119.9(12)
Lu7 N1A Lu10 128.9(5)
Lu5 N1A Lu10 48.2(4)
Lu4 N1A Lu10 81.8(5)
Lu9 N1A Lu10 110.5(5)
Lu11 N1A Lu10 93.5(7)
Lu14 N1A Lu10 70.4(12)
Lu1 N1A Lu10 160.4(4)
Lu7 N1A Lu12 73.3(7)
Lu5 N1A Lu12 122.4(7)
Lu4 N1A Lu12 87.2(8)
Lu9 N1A Lu12 100.1(8)
Lu11 N1A Lu12 112.4(9)
Lu14 N1A Lu12 119.0(14)
Lu1 N1A Lu12 48.7(8)
Lu10 N1A Lu12 144.1(8)
Lu7 N1A Lu8 128.4(5)
Lu5 N1A Lu8 57.8(4)
Lu4 N1A Lu8 141.6(5)
Lu9 N1A Lu8 133.0(6)
Lu11 N1A Lu8 150.6(7)
Lu14 N1A Lu8 172.7(12)
Lu1 N1A Lu8 66.9(3)
Lu10 N1A Lu8 102.4(4)
Lu12 N1A Lu8 66.9(7)
Lu7 N1A Lu6 85.1(4)
Lu5 N1A Lu6 116.0(5)
Lu4 N1A Lu6 69.6(4)
Lu9 N1A Lu6 115.1(5)
Lu11 N1A Lu6 119.1(7)
Lu14 N1A Lu6 108.2(13)
Lu1 N1A Lu6 76.7(4)
Lu10 N1A Lu6 117.6(5)
Lu12 N1A Lu6 28.0(7)
Lu8 N1A Lu6 75.0(4)
Lu7 N1A Lu2 154.2(5)
Lu5 N1A Lu2 7.7(4)
Lu4 N1A Lu2 122.1(5)
Lu9 N1A Lu2 124.2(5)
Lu11 N1A Lu2 117.0(7)
Lu14 N1A Lu2 107.5(12)
Lu1 N1A Lu2 120.8(4)
Lu10 N1A Lu2 41.3(2)
Lu12 N1A Lu2 129.6(7)
Lu8 N1A Lu2 65.5(3)
Lu6 N1A Lu2 120.7(4)
C10A C1A C2A 104.9(10)
C10A C1A C6A 106.4(9)
C2A C1A C6A 107.7(10)
C3A C2A C13A 105.3(10)
C3A C2A C1A 124.9(11)
C13A C2A C1A 123.9(11)
C2A C3A C15A 110.7(10)
C2A C3A C4A 122.8(10)
C15A C3A C4A 117.1(10)
C18A C4A C5A 117.6(10)
C18A C4A C3A 118.2(11)
C5A C4A C3A 116.0(9)
C21A C5A C4A 118.1(9)
C21A C5A C6A 109.9(10)
C4A C5A C6A 124.2(9)
C7A C6A C5A 104.9(9)
C7A C6A C1A 123.5(10)
C5A C6A C1A 122.3(10)
C6A C7A C22A 110.9(10)
C6A C7A C8A 122.8(10)
C22A C7A C8A 116.3(9)
C9A C8A C25A 121.7(10)
C9A C8A C7A 116.4(10)
C25A C8A C7A 114.7(10)
C8A C9A C10A 124.4(10)
C8A C9A C28A 119.0(10)
C10A C9A C28A 108.5(10)
C9A C10A C11A 107.0(9)
C9A C10A C1A 123.6(10)
C11A C10A C1A 125.1(10)
C29A C11A C12A 119.7(10)
C29A C11A C10A 109.2(10)
C12A C11A C10A 123.3(11)
C13A C12A C11A 116.5(10)
C13A C12A C32A 118.4(10)
C11A C12A C32A 117.3(11)
C12A C13A C14A 122.0(10)
C12A C13A C2A 122.7(10)
C14A C13A C2A 107.3(10)
C15A C14A C13A 109.3(10)
C15A C14A C34A 123.2(12)
C13A C14A C34A 118.8(12)
C16A C15A C14A 118.6(12)
C16A C15A C3A 126.2(12)
C14A C15A C3A 107.1(10)
C39A C17A C16A 120.4(13)
C39A C17A C18A 108.5(13)
C16A C17A C18A 121.9(11)
C15A C16A C36A 120.4(13)
C15A C16A C17A 115.1(12)
C36A C16A C17A 117.4(12)
C19A C18A C4A 121.5(11)
C19A C18A C17A 108.7(12)
C4A C18A C17A 121.2(12)
C19A C20A C21A 118.0(11)
C19A C20A C43A 119.0(11)
C21A C20A C43A 118.5(12)
C20A C19A C18A 120.7(10)
C20A C19A C40A 119.8(11)
C18A C19A C40A 107.5(12)
C20A C21A C5A 123.5(11)
C20A C21A C22A 121.2(10)
C5A C21A C22A 107.5(9)
C23A C22A C7A 128.1(11)
C23A C22A C21A 118.2(10)
C7A C22A C21A 106.5(10)
C44A C23A C22A 121.0(11)
C44A C23A C24A 116.5(10)
C22A C23A C24A 114.9(9)
C25A C24A C47A 110.9(11)
C25A C24A C23A 118.5(10)
C47A C24A C23A 121.4(11)
C24A C25A C8A 126.9(11)
C24A C25A C26A 107.8(10)
C8A C25A C26A 116.2(10)
C27A C26A C48A 125.3(11)
C27A C26A C25A 120.7(10)
C48A C26A C25A 104.7(10)
C26A C27A C28A 119.2(10)
C26A C27A C51A 114.8(11)
C28A C27A C51A 119.5(11)
C27A C28A C9A 123.0(11)
C27A C28A C29A 121.1(10)
C9A C28A C29A 107.2(9)
C11A C29A C30A 124.2(11)
C11A C29A C28A 107.9(10)
C30A C29A C28A 119.3(10)
C52A C30A C29A 118.5(11)
C52A C30A C31A 118.6(10)
C29A C30A C31A 115.4(10)
C55A C31A C32A 108.7(11)
C55A C31A C30A 119.4(10)
C32A C31A C30A 120.9(10)
C31A C32A C33A 108.2(10)
C31A C32A C12A 122.3(11)
C33A C32A C12A 119.1(11)
C34A C33A C32A 122.6(10)
C34A C33A C56A 120.7(12)
C32A C33A C56A 107.8(12)
C33A C34A C14A 118.7(11)
C33A C34A C35A 118.4(12)
C14A C34A C35A 115.8(13)
C36A C35A C58A 110.5(12)
C36A C35A C34A 120.0(12)
C58A C35A C34A 121.5(13)
C35A C36A C37A 108.5(12)
C35A C36A C16A 121.7(12)
C37A C36A C16A 122.7(14)
C36A C37A C38A 119.6(12)
C36A C37A C59A 107.1(13)
C38A C37A C59A 124.5(12)
C62A C38A C37A 117.2(13)
C62A C38A C39A 120.5(14)
C37A C38A C39A 116.5(13)
C17A C39A C38A 122.9(14)
C17A C39A C40A 109.1(12)
C38A C39A C40A 117.9(13)
C41A C40A C39A 122.0(12)
C41A C40A C19A 121.6(12)
C39A C40A C19A 106.3(12)
C40A C41A C63A 118.7(13)
C40A C41A C42A 116.9(11)
C63A C41A C42A 116.7(12)
C66A C42A C43A 107.5(12)
C66A C42A C41A 121.8(12)
C43A C42A C41A 121.5(12)
C42A C43A C44A 109.3(11)
C42A C43A C20A 120.5(12)
C44A C43A C20A 119.0(11)
C23A C44A C43A 121.8(11)
C23A C44A C45A 122.1(12)
C43A C44A C45A 107.9(11)
C46A C45A C66A 122.4(12)
C46A C45A C44A 123.1(12)
C66A C45A C44A 105.3(12)
C68A C46A C45A 117.6(12)
C68A C46A C47A 120.6(12)
C45A C46A C47A 113.5(11)
C24A C47A C48A 108.2(11)
C24A C47A C46A 123.4(12)
C48A C47A C46A 118.9(11)
C49A C48A C47A 122.7(11)
C49A C48A C26A 119.1(12)
C47A C48A C26A 108.4(10)
C48A C49A C50A 116.4(11)
C48A C49A C69A 118.6(12)
C50A C49A C69A 115.8(11)
C51A C50A C49A 122.4(11)
C51A C50A C72A 106.9(11)
C49A C50A C72A 124.4(11)
C52A C51A C50A 109.0(10)
C52A C51A C27A 119.1(11)
C50A C51A C27A 121.6(12)
C30A C52A C51A 122.4(11)
C30A C52A C53A 120.5(12)
C51A C52A C53A 108.5(11)
C54A C53A C72A 121.5(11)
C54A C53A C52A 121.4(11)
C72A C53A C52A 106.0(11)
C74A C54A C53A 117.6(11)
C74A C54A C55A 118.4(12)
C53A C54A C55A 116.7(11)
C31A C55A C54A 123.1(12)
C31A C55A C56A 108.2(10)
C54A C55A C56A 120.4(11)
C57A C56A C55A 121.6(11)
C57A C56A C33A 122.7(14)
C55A C56A C33A 106.9(11)
C75A C57A C56A 118.4(13)
C75A C57A C58A 117.1(12)
C56A C57A C58A 117.0(12)
C35A C58A C59A 106.2(13)
C35A C58A C57A 118.7(12)
C59A C58A C57A 118.9(12)
C58A C59A C37A 107.7(12)
C58A C59A C60A 123.0(13)
C37A C59A C60A 114.3(13)
C61A C60A C76A 117.5(12)
C61A C60A C59A 118.9(12)
C76A C60A C59A 115.1(13)
C60A C61A C62A 123.4(12)
C60A C61A C79A 122.0(12)
C62A C61A C79A 107.2(12)
C38A C62A C61A 121.0(14)
C38A C62A C63A 120.3(12)
C61A C62A C63A 108.0(12)
C41A C63A C64A 122.5(13)
C41A C63A C62A 120.3(13)
C64A C63A C62A 107.7(11)
C79A C64A C65A 121.8(12)
C79A C64A C63A 107.6(12)
C65A C64A C63A 120.2(11)
C67A C65A C64A 119.4(12)
C67A C65A C66A 115.9(11)
C64A C65A C66A 117.7(12)
C42A C66A C65A 120.8(13)
C42A C66A C45A 109.9(11)
C65A C66A C45A 119.2(12)
C68A C67A C65A 125.8(12)
C68A C67A C80A 107.6(11)
C65A C67A C80A 119.1(12)
C67A C68A C46A 118.6(12)
C67A C68A C69A 108.5(11)
C46A C68A C69A 118.9(11)
C70A C69A C49A 118.7(11)
C70A C69A C68A 106.2(11)
C49A C69A C68A 120.1(11)
C80A C70A C69A 109.5(11)
C80A C70A C71A 118.0(11)
C69A C70A C71A 125.1(11)
C73A C71A C72A 116.8(10)
C73A C71A C70A 119.5(11)
C72A C71A C70A 115.7(11)
C71A C72A C53A 120.3(11)
C71A C72A C50A 119.7(11)
C53A C72A C50A 109.6(10)
C74A C73A C71A 122.2(10)
C74A C73A C77A 109.8(10)
C71A C73A C77A 120.0(11)
C54A C74A C73A 121.4(12)
C54A C74A C75A 121.6(11)
C73A C74A C75A 107.1(10)
C57A C75A C76A 123.9(13)
C57A C75A C74A 119.5(12)
C76A C75A C74A 107.0(11)
C75A C76A C77A 109.8(12)
C75A C76A C60A 121.6(12)
C77A C76A C60A 119.9(12)
C78A C77A C76A 123.0(12)
C78A C77A C73A 121.8(12)
C76A C77A C73A 106.3(11)
C77A C78A C79A 118.2(13)
C77A C78A C80A 116.8(12)
C79A C78A C80A 116.8(12)
C64A C79A C78A 121.7(13)
C64A C79A C61A 109.4(11)
C78A C79A C61A 119.2(12)
C70A C80A C78A 123.8(12)
C70A C80A C67A 108.1(11)
C78A C80A C67A 121.1(12)
C12 N1 C10 108.2(8)
C12 N1 C6 123.1(8)
C10 N1 C6 128.7(8)
C12 N2 C11 108.2(8)
C12 N2 C13 121.7(8)
C11 N2 C13 130.0(8)
C4 C3 C2 121.2(11)
C6 C4 C3 117.6(10)
C6 C4 C5 122.5(10)
C3 C4 C5 119.7(11)
C4 C6 C7 123.4(10)
C4 C6 N1 117.8(9)
C7 C6 N1 118.8(9)
C6 C7 C9 116.9(10)
C6 C7 C8 122.7(10)
C9 C7 C8 120.4(9)
C2 C9 C7 122.6(10)
C11 C10 N1 107.4(9)
C10 C11 N2 106.0(8)
N2 C12 N1 110.1(8)
C20 C13 C14 123.0(10)
C20 C13 N2 117.7(9)
C14 C13 N2 118.9(9)
C16 C14 C13 116.8(10)
C16 C14 C15 120.9(10)
C13 C14 C15 122.2(10)
C17 C16 C14 122.9(11)
C16 C17 C19 118.1(10)
C16 C17 C18 120.6(12)
C19 C17 C18 121.3(11)
C20 C19 C17 121.7(11)
C13 C20 C19 117.3(10)
C13 C20 C21 122.7(10)
C19 C20 C21 119.9(10)
C9 C2 C3 118.2(10)
C9 C2 C1 121.9(11)
C3 C2 C1 119.9(12)
C3B C2B C6B 114.1(15)
C1B C6B C2B 119.6(14)
C2B C3B C4B 116.8(15)
C5B C4B C3B 111.3(16)

loop_
_geom_bond_atom_site_label_1
_geom_bond_atom_site_label_2
_geom_bond_distance
Lu1 Lu12 1.70(3)
Lu1 N1A 2.042(8)
Lu1 Lu7 2.084(7)
Lu1 Lu8 2.266(7)
Lu1 Lu9 2.363(12)
Lu1 Lu13 2.53(4)
Lu1 Lu6 2.552(7)
Lu1 Lu15 2.57(6)
Lu1 Lu11 2.891(17)
Lu1 Lu5 3.392(8)
Lu1 Lu4 3.442(12)
Lu1 Lu14 3.53(4)
Lu2 Lu10 1.461(7)
Lu2 N1A 2.076(8)
Lu2 Lu8 2.242(8)
Lu2 Lu13 3.13(4)
Lu2 Lu14 3.32(4)
Lu2 Lu11 3.507(16)
Lu2 Lu4 3.564(9)
Lu2 Lu3 3.581(7)
Lu2 Lu6 3.605(6)
Lu2 Lu9 3.621(11)
Lu2 Lu12 3.75(2)
Lu3 Lu14 1.42(5)
Lu3 Lu15 1.80(6)
Lu3 N1A 2.102(11)
Lu3 Lu7 2.270(13)
Lu3 Lu11 2.286(19)
Lu3 Lu6 2.403(10)
Lu3 Lu10 2.620(9)
Lu3 Lu9 2.665(15)
Lu3 Lu12 2.94(2)
Lu3 Lu13 3.12(4)
Lu3 Lu5 3.602(11)
Lu4 Lu14 1.36(4)
Lu4 Lu15 1.67(6)
Lu4 N1A 1.995(12)
Lu4 Lu7 2.085(15)
Lu4 Lu11 2.16(2)
Lu4 Lu6 2.321(12)
Lu4 Lu9 2.507(16)
Lu4 Lu10 2.660(11)
Lu4 Lu12 2.80(3)
Lu4 Lu13 3.05(4)
Lu5 Lu10 1.658(11)
Lu5 Lu8 1.961(12)
Lu5 N1A 1.988(11)
Lu5 Lu13 2.91(4)
Lu5 Lu14 3.40(4)
Lu5 Lu6 3.443(10)
Lu5 Lu11 3.542(18)
Lu5 Lu12 3.55(2)
Lu5 Lu9 3.610(14)
Lu6 Lu12 1.00(2)
Lu6 Lu13 1.05(4)
Lu6 Lu15 1.22(6)
Lu6 N1A 2.072(9)
Lu6 Lu8 2.519(10)
Lu6 Lu7 2.745(9)
Lu6 Lu14 3.33(4)
Lu6 Lu9 3.452(13)
Lu7 Lu9 1.037(13)
Lu7 Lu11 1.35(2)
Lu7 Lu15 1.88(6)
Lu7 Lu14 1.98(5)
Lu7 N1A 1.986(9)
Lu7 Lu12 2.42(2)
Lu7 Lu13 3.34(4)
Lu7 Lu8 3.649(8)
Lu8 Lu13 1.67(4)
Lu8 N1A 2.067(10)
Lu8 Lu12 2.28(2)
Lu8 Lu10 3.221(9)
Lu8 Lu15 3.34(5)
Lu8 Lu9 3.748(13)
Lu9 Lu11 0.681(17)
Lu9 Lu14 1.78(4)
Lu9 N1A 2.020(13)
Lu9 Lu15 2.77(6)
Lu9 Lu12 3.13(2)
Lu9 Lu10 3.358(12)
Lu10 N1A 2.066(10)
Lu10 Lu14 2.37(4)
Lu10 Lu11 2.988(19)
Lu10 Lu13 3.45(4)
Lu11 Lu14 1.17(5)
Lu11 N1A 2.037(17)
Lu11 Lu15 2.83(6)
Lu11 Lu12 3.41(3)
Lu12 Lu13 1.31(5)
Lu12 Lu15 1.46(6)
Lu12 N1A 2.07(2)
Lu12 Lu14 3.54(5)
Lu13 N1A 2.13(3)
Lu13 Lu15 2.20(7)
Lu14 N1A 2.04(4)
Lu14 Lu15 2.68(8)
Lu15 N1A 2.14(5)
C1A C10A 1.564(17)
C1A C2A 1.570(17)
C1A C6A 1.574(16)
C2A C3A 1.426(15)
C2A C13A 1.495(16)
C3A C15A 1.439(16)
C3A C4A 1.452(16)
C4A C18A 1.436(16)
C4A C5A 1.448(16)
C5A C21A 1.417(15)
C5A C6A 1.463(14)
C6A C7A 1.428(14)
C7A C22A 1.433(14)
C7A C8A 1.468(16)
C8A C9A 1.377(16)
C8A C25A 1.461(15)
C9A C10A 1.437(14)
C9A C28A 1.446(15)
C10A C11A 1.438(15)
C11A C29A 1.421(15)
C11A C12A 1.437(16)
C12A C13A 1.408(17)
C12A C32A 1.442(16)
C13A C14A 1.436(17)
C14A C15A 1.423(18)
C14A C34A 1.452(17)
C15A C16A 1.411(16)
C17A C39A 1.398(18)
C17A C16A 1.426(19)
C17A C18A 1.438(18)
C16A C36A 1.427(18)
C18A C19A 1.421(18)
C20A C19A 1.388(18)
C20A C21A 1.416(16)
C20A C43A 1.440(17)
C19A C40A 1.467(16)
C21A C22A 1.458(16)
C22A C23A 1.413(14)
C23A C44A 1.382(15)
C23A C24A 1.463(17)
C24A C25A 1.386(16)
C24A C47A 1.420(17)
C25A C26A 1.521(16)
C26A C27A 1.383(17)
C26A C48A 1.468(16)
C27A C28A 1.401(15)
C27A C51A 1.440(16)
C28A C29A 1.447(16)
C29A C30A 1.440(15)
C30A C52A 1.410(16)
C30A C31A 1.450(17)
C31A C55A 1.421(16)
C31A C32A 1.427(16)
C32A C33A 1.434(17)
C33A C34A 1.387(18)
C33A C56A 1.452(16)
C34A C35A 1.478(18)
C35A C36A 1.402(19)
C35A C58A 1.441(19)
C36A C37A 1.425(18)
C37A C38A 1.43(2)
C37A C59A 1.478(19)
C38A C62A 1.401(19)
C38A C39A 1.448(18)
C39A C40A 1.45(2)
C40A C41A 1.420(18)
C41A C63A 1.422(17)
C41A C42A 1.438(19)
C42A C66A 1.416(18)
C42A C43A 1.421(17)
C43A C44A 1.431(18)
C44A C45A 1.462(17)
C45A C46A 1.438(19)
C45A C66A 1.456(19)
C46A C68A 1.432(18)
C46A C47A 1.453(17)
C47A C48A 1.445(18)
C48A C49A 1.417(17)
C49A C50A 1.442(17)
C49A C69A 1.448(16)
C50A C51A 1.426(16)
C50A C72A 1.446(16)
C51A C52A 1.420(18)
C52A C53A 1.461(16)
C53A C54A 1.418(18)
C53A C72A 1.429(17)
C54A C74A 1.399(17)
C54A C55A 1.428(17)
C55A C56A 1.449(19)
C56A C57A 1.428(18)
C57A C75A 1.415(17)
C57A C58A 1.48(2)
C58A C59A 1.44(2)
C59A C60A 1.493(19)
C60A C61A 1.407(19)
C60A C76A 1.439(18)
C61A C62A 1.414(19)
C61A C79A 1.452(18)
C62A C63A 1.46(2)
C63A C64A 1.436(18)
C64A C79A 1.407(17)
C64A C65A 1.424(18)
C65A C67A 1.415(18)
C65A C66A 1.453(18)
C67A C68A 1.415(17)
C67A C80A 1.475(17)
C68A C69A 1.495(19)
C69A C70A 1.440(16)
C70A C80A 1.422(17)
C70A C71A 1.442(17)
C71A C73A 1.421(17)
C71A C72A 1.428(16)
C73A C74A 1.404(16)
C73A C77A 1.467(16)
C74A C75A 1.488(19)
C75A C76A 1.429(18)
C76A C77A 1.430(17)
C77A C78A 1.382(18)
C78A C79A 1.439(18)
C78A C80A 1.452(18)
N1 C12 1.322(13)
N1 C10 1.385(12)
N1 C6 1.452(13)
C1 C2 1.513(17)
N2 C12 1.316(12)
N2 C11 1.405(12)
N2 C13 1.446(13)
C3 C4 1.389(15)
C3 C2 1.407(16)
C4 C6 1.381(15)
C4 C5 1.523(15)
C6 C7 1.389(14)
C7 C9 1.390(15)
C7 C8 1.509(15)
C9 C2 1.376(17)
C10 C11 1.361(14)
C13 C20 1.392(14)
C13 C14 1.396(14)
C14 C16 1.389(15)
C14 C15 1.487(15)
C16 C17 1.377(16)
C17 C19 1.401(16)
C17 C18 1.508(16)
C19 C20 1.393(15)
C20 C21 1.496(15)
C2B C3B 1.43(2)
C2B C6B 1.48(2)
C1B C6B 1.365(14)
C3B C4B 1.49(2)
C4B C5B 1.392(16)
